data_7063081
loop_
_publ_author_name
'Bryleva, Yuliya A.'
'Rakhmanova, Mariana I.'
'Artem'ev, Alexander V.'
'Baranov, Andrey Yu.'
'Glinskaya, Ludmila A.'

_publ_section_title
;
 Dual emissive Ln(iii)--Ag(i) heterometallic chains based on
 tris(2-pyridyl)phosphine oxide
;
_journal_issue 14
_journal_name_full 'New Journal of Chemistry'
_journal_page_first 6430
_journal_page_last 6437
_journal_paper_doi 10.1039/D4NJ00617H
_journal_volume 48
_journal_year 2024
_chemical_formula_moiety '2(C15 H12 Ag0.5 Eu0.5 N5 O7 P), 3(C2 H3 N)'
_chemical_formula_sum 'C36 H33 Ag Eu N13 O14 P2'
_chemical_formula_weight 1193.52
_space_group_crystal_system orthorhombic
_space_group_IT_number 20
_space_group_name_Hall 'C 2c 2'
_space_group_name_H-M_alt 'C 2 2 21'
_atom_sites_solution_hydrogens geom
_audit_creation_date 2023-11-30
_audit_creation_method
;
Olex2 1.5
(compiled 2023.03.06 svn.rbb2c1857 for OlexSys, GUI svn.r6748)
;
_audit_update_record
;
2024-01-29 deposited with the CCDC.	2024-03-11 downloaded from the CCDC.
;
_cell_angle_alpha 90
_cell_angle_beta 90
_cell_angle_gamma 90
_cell_formula_units_Z 16
_cell_length_a 16.0607(4)
_cell_length_b 28.9999(9)
_cell_length_c 38.8996(9)
_cell_measurement_reflns_used 9689
_cell_measurement_temperature 150(2)
_cell_measurement_theta_max 27.49
_cell_measurement_theta_min 2.51
_cell_volume 18117.8(8)
_computing_cell_refinement 'Bruker SAINT'
_computing_data_collection 'Bruker APEX3'
_computing_data_reduction 'Bruker SAINT'
_computing_molecular_graphics 'Olex2 1.5 (Dolomanov et al., 2009)'
_computing_publication_material 'Olex2 1.5 (Dolomanov et al., 2009)'
_computing_structure_refinement 'SHELXL 2014/7 (Sheldrick, 2015)'
_computing_structure_solution 'SHELXT  (Sheldrick, 2015)'
_diffrn_ambient_temperature 150(2)
_diffrn_detector_area_resol_mean 7.41
_diffrn_detector_type 'Bruker PHOTON III area detector'
_diffrn_measured_fraction_theta_full 1.000
_diffrn_measured_fraction_theta_max 0.999
_diffrn_measurement_device 'three-circle diffractometer'
_diffrn_measurement_device_type 'Bruker D8 Venture diffractometer'
_diffrn_measurement_method '\w and \f scans'
_diffrn_radiation_type MoK\a
_diffrn_radiation_wavelength 0.71073
_diffrn_reflns_av_R_equivalents 0.0623
_diffrn_reflns_av_unetI/netI 0.0344
_diffrn_reflns_Laue_measured_fraction_full 1.000
_diffrn_reflns_Laue_measured_fraction_max 0.999
_diffrn_reflns_limit_h_max 21
_diffrn_reflns_limit_h_min -21
_diffrn_reflns_limit_k_max 38
_diffrn_reflns_limit_k_min -38
_diffrn_reflns_limit_l_max 51
_diffrn_reflns_limit_l_min -51
_diffrn_reflns_number 172059
_diffrn_reflns_point_group_measured_fraction_full 1.000
_diffrn_reflns_point_group_measured_fraction_max 0.999
_diffrn_reflns_theta_full 25.242
_diffrn_reflns_theta_max 27.891
_diffrn_reflns_theta_min 1.404
_diffrn_source_current 1.4
_diffrn_source_power 0.07
_diffrn_source_voltage 50.0
_exptl_absorpt_coefficient_mu 1.954
_exptl_absorpt_correction_T_max 0.7456
_exptl_absorpt_correction_T_min 0.6725
_exptl_absorpt_correction_type multi-scan
_exptl_absorpt_process_details
;
SADABS-2016/2 (Bruker,2016/2) was used for absorption correction.
wR2(int) was 0.0934 before and 0.0671 after correction.
The Ratio of minimum to maximum transmission is 0.9020.
The \l/2 correction factor is Not present.
;
_exptl_crystal_colour 'clear light colourless'
_exptl_crystal_colour_lustre clear
_exptl_crystal_colour_modifier light
_exptl_crystal_colour_primary colourless
_exptl_crystal_density_diffrn 1.750
_exptl_crystal_description plank
_exptl_crystal_F_000 9472
_exptl_crystal_preparation Luminescent
_exptl_crystal_recrystallization_method 'Re-crystallisation from solvent: MeCN'
_exptl_crystal_size_max 0.14
_exptl_crystal_size_mid 0.1
_exptl_crystal_size_min 0.05
_refine_diff_density_max 2.412
_refine_diff_density_min -1.011
_refine_diff_density_rms 0.101
_refine_ls_abs_structure_details
;
 Refined as an inversion twin.
;
_refine_ls_abs_structure_Flack 0.207(12)
_refine_ls_extinction_method none
_refine_ls_goodness_of_fit_ref 1.055
_refine_ls_hydrogen_treatment constr
_refine_ls_matrix_type full
_refine_ls_number_parameters 1277
_refine_ls_number_reflns 21623
_refine_ls_number_restraints 73
_refine_ls_restrained_S_all 1.065
_refine_ls_R_factor_all 0.0448
_refine_ls_R_factor_gt 0.0384
_refine_ls_shift/su_max 0.003
_refine_ls_shift/su_mean 0.000
_refine_ls_structure_factor_coef Fsqd
_refine_ls_weighting_details 'w=1/[\s^2^(Fo^2^)+(0.0319P)^2^+72.4493P] where P=(Fo^2^+2Fc^2^)/3'
_refine_ls_weighting_scheme calc
_refine_ls_wR_factor_gt 0.0842
_refine_ls_wR_factor_ref 0.0882
_reflns_Friedel_coverage 0.872
_reflns_Friedel_fraction_full 1.000
_reflns_Friedel_fraction_max 1.000
_reflns_number_gt 19512
_reflns_number_total 21623
_reflns_threshold_expression 'I > 2\s(I)'
_cod_data_source_file d4nj00617h2.cif
_cod_data_source_block euag575
_cod_depositor_comments 'Adding full bibliography for 7063081--7063082.cif.'
_cod_database_code 7063081
_shelx_shelxl_version_number 2014/7
_shelx_space_group_comment
;
The symmetry employed for this shelxl refinement is uniquely defined
by the following loop, which should always be used as a source of
symmetry information in preference to the above space-group names.
They are only intended as comments.
;
_shelx_estimated_absorpt_t_max 0.909
_shelx_estimated_absorpt_t_min 0.772
_olex2_refinement_description
;
1. Twinned data refinement
 Scales: 0.793(12)
 0.207(12)
2. Fixed Uiso
 At 1.2 times of:
  All C(H) groups
 At 1.5 times of:
  All C(H,H,H) groups
3. Restrained distances
 N11-O13
 1.24 with sigma of 0.02
 N4S-C41S
 1.14 with sigma of 0.01
 C42S-C41S
 1.42 with sigma of 0.01
 N11-O12
 1.2459 with sigma of 0.02
 N11-O11
 1.2459 with sigma of 0.02
 O11-O12
 2.1579 with sigma of 0.02
 O13-O11 = O13-O12
 2.16 with sigma of 0.04
 C42S-N4S
 2.56 with sigma of 0.01
 Eu1-O32 \\sim Eu1-O32'
 with sigma of 0.02
 Eu1-O31 \\sim Eu1-O31'
 with sigma of 0.02
 N31-O32 \\sim N31-O32'
 with sigma of 0.02
 N31-O31 \\sim N31-O31'
 with sigma of 0.02
 Eu2-O62' \\sim Eu2-O62
 with sigma of 0.02
 Eu2-O61' \\sim Eu2-O61
 with sigma of 0.02
 N61-O62' \\sim N61-O62
 with sigma of 0.02
 N61-O61' \\sim N61-O61
 with sigma of 0.02
 Eu2-O71 \\sim Eu2-O71'
 with sigma of 0.02
 Eu2-O72 \\sim Eu2-O72'
 with sigma of 0.02
 O71-N71 \\sim O71'-N71
 with sigma of 0.02
 O72-N71 \\sim O72'-N71
 with sigma of 0.02
4. Restrained planarity
 O81, N81', O83', O82
 with sigma of 0.1
5. Uiso/Uaniso restraints and constraints
Uanis(O21) \\sim Ueq: with sigma of 0.005 and sigma for terminal atoms of 0.01
Uanis(O13') \\sim Ueq, Uanis(O13) \\sim Ueq: with sigma of 0.002 and sigma for
terminal atoms of 0.004
Uanis(C41S) = Uanis(C42S)
Uanis(O31') = Uanis(O32')
Uanis(O83) = Uanis(O83')
Uanis(N81) = Uanis(N81')
6. Rigid body (RIGU) restrains
 O71, N71, O73, O72
 with sigma for 1-2 distances of 0.004 and sigma for 1-3 distances of 0.004
 O71', N71, O73, O72'
 with sigma for 1-2 distances of 0.004 and sigma for 1-3 distances of 0.004
7. Others
 Sof(O32')=Sof(O31')=1-FVAR(1)
 Sof(O32)=Sof(O31)=FVAR(1)
 Sof(O61)=Sof(O62)=1-FVAR(2)
 Sof(O62')=Sof(O61')=FVAR(2)
 Sof(O72')=Sof(O71')=1-FVAR(3)
 Sof(O71)=Sof(O72)=FVAR(3)
 Sof(O83')=Sof(N81')=1-FVAR(4)
 Sof(N81)=Sof(O83)=FVAR(4)
 Sof(O13)=1-FVAR(5)
 Sof(O13')=FVAR(5)
8.a Aromatic/amide H refined with riding coordinates:
 C4C(H4C), C2I(H2I), C3F(H3F), C4F(H4F), C2C(H2C), C3I(H3I), C3C(H3C),
 C5J(H5J), C4E(H4E), C2A(H2A), C2H(H2H), C2K(H2K), C3B(H3B), C4K(H4K), C4A(H4A),
  C5I(H5I), C2D(H2D), C4G(H4G), C5K(H5K), C2F(H2F), C2O(H2O), C2E(H2E),
 C4H(H4H), C3K(H3K), C3O(H3O), C5G(H5G), C3D(H3D), C5O(H5O), C4B(H4B), C4J(H4J),
  C2B(H2B), C4I(H4I), C5D(H5D), C5F(H5F), C4D(H4D), C5C(H5C), C5E(H5E),
 C3A(H3A), C2J(H2J), C3E(H3E), C2G(H2G), C3H(H3H), C4O(H4O), C5A(H5A), C5B(H5B),
  C5H(H5H), C3G(H3G), C3J(H3J)
8.b Idealised Me refined as rotating group:
 C22S(H22A,H22B,H22C), C12S(H12A,H12B,H12C), C32S(H32A,H32B,H32C), C52S(H52A,
 H52B,H52C), C42S(H42A,H42B,H42C), C62S(H62A,H62B,H62C)
;
_olex2_submission_special_instructions 'No special instructions were received'

loop_
_space_group_symop_operation_xyz
'x, y, z'
'-x, -y, z+1/2'
'-x, y, -z+1/2'
'x, -y, -z'
'x+1/2, y+1/2, z'
'-x+1/2, -y+1/2, z+1/2'
'-x+1/2, y+1/2, -z+1/2'
'x+1/2, -y+1/2, -z'

loop_
_atom_site_label
_atom_site_type_symbol
_atom_site_fract_x
_atom_site_fract_y
_atom_site_fract_z
_atom_site_U_iso_or_equiv
_atom_site_adp_type
_atom_site_occupancy
_atom_site_site_symmetry_order
_atom_site_calc_flag
_atom_site_refinement_flags_posn
_atom_site_refinement_flags_adp
_atom_site_refinement_flags_occupancy
_atom_site_disorder_assembly
_atom_site_disorder_group
Eu2 Eu 0.25399(2) 0.49180(2) 0.71216(2) 0.01928(8) Uani 1 1 d D . . . .
Eu1 Eu 0.49009(2) 0.74951(2) 0.53876(2) 0.01871(8) Uani 1 1 d D . . . .
Ag2 Ag 0.48141(6) 0.5000 0.5000 0.0279(2) Uani 1 2 d S T P . .
Ag3 Ag 0.25674(5) 0.74152(2) 0.75453(2) 0.03132(13) Uani 1 1 d . . . . .
Ag1 Ag 0.50382(6) 1.0000 0.5000 0.0316(2) Uani 1 2 d S T P . .
P3 P 0.25943(13) 0.62007(5) 0.73654(4) 0.0197(3) Uani 1 1 d . . . . .
P1 P 0.49893(13) 0.87847(5) 0.51553(5) 0.0204(4) Uani 1 1 d . . . . .
P4 P 0.25346(13) 0.36277(5) 0.73473(4) 0.0199(3) Uani 1 1 d . . . . .
P2 P 0.48519(13) 0.62123(5) 0.51461(4) 0.0193(3) Uani 1 1 d . . . . .
N1O N 0.1490(4) 0.3016(2) 0.76624(19) 0.0271(15) Uani 1 1 d . . . . .
O1 O 0.4965(4) 0.82812(15) 0.52301(13) 0.0273(11) Uani 1 1 d . . . . .
O3 O 0.2578(4) 0.56973(13) 0.72876(12) 0.0252(10) Uani 1 1 d . . . . .
O42 O 0.3501(4) 0.7159(2) 0.55336(19) 0.0429(17) Uani 1 1 d . . . . .
N1B N 0.3998(4) 0.9414(2) 0.48363(19) 0.0280(15) Uani 1 1 d . . . . .
O2 O 0.4847(4) 0.67180(14) 0.52144(12) 0.0244(11) Uani 1 1 d . . . . .
N1I N 0.3559(4) 0.6800(2) 0.77061(19) 0.0301(16) Uani 1 1 d . . . . .
O82 O 0.1932(3) 0.4895(2) 0.77116(14) 0.0340(12) Uani 1 1 d . . . . .
O4 O 0.2550(4) 0.41345(13) 0.72871(11) 0.0237(9) Uani 1 1 d . . . . .
O11 O 0.4071(3) 0.7526(2) 0.48597(12) 0.0336(11) Uani 1 1 d D . . . .
O53 O 0.5086(4) 0.4899(3) 0.69082(18) 0.0458(16) Uani 1 1 d . . . . .
N1D N 0.5901(4) 0.5589(2) 0.48599(19) 0.0260(14) Uani 1 1 d . . . . .
O81 O 0.3297(3) 0.4885(2) 0.76748(14) 0.0332(12) Uani 1 1 d . . . . .
N31 N 0.5014(4) 0.7492(2) 0.61431(16) 0.0314(13) Uani 1 1 d D . . . .
O33 O 0.5066(4) 0.7484(2) 0.64495(16) 0.0578(19) Uani 1 1 d . . . . .
N61 N 0.2464(4) 0.49787(17) 0.63662(16) 0.0287(13) Uani 1 1 d D . . . .
N51 N 0.4342(4) 0.4895(3) 0.69631(17) 0.0299(14) Uani 1 1 d . . . . .
C4C C 0.5470(6) 0.9615(3) 0.6117(2) 0.044(2) Uani 1 1 d . . . . .
H4C H 0.5576 0.9802 0.6312 0.053 Uiso 1 1 calc R U . . .
O23 O 0.7466(4) 0.7429(2) 0.55468(15) 0.0469(15) Uani 1 1 d . . . . .
C1I C 0.3467(4) 0.6354(3) 0.7640(2) 0.0218(15) Uani 1 1 d . . . . .
O43 O 0.2341(4) 0.7539(3) 0.5591(2) 0.066(2) Uani 1 1 d . . . . .
O52 O 0.3925(4) 0.4535(2) 0.6989(2) 0.0452(18) Uani 1 1 d . . . . .
O71 O 0.1063(9) 0.5239(8) 0.7143(11) 0.033(6) Uani 0.51(7) 1 d D U P A 1
O12 O 0.5405(3) 0.7499(2) 0.47783(13) 0.0374(12) Uani 1 1 d D . . . .
C2I C 0.3990(5) 0.6011(3) 0.7758(2) 0.0256(16) Uani 1 1 d . . . . .
H2I H 0.3897 0.5697 0.7700 0.031 Uiso 1 1 calc R U . . .
N11 N 0.4665(4) 0.7531(3) 0.46553(16) 0.0404(16) Uani 1 1 d D . . . .
O21 O 0.6325(5) 0.7820(2) 0.5505(2) 0.063(2) Uani 1 1 d . U . . .
O63 O 0.2447(5) 0.50211(18) 0.60523(16) 0.0503(17) Uani 1 1 d . . . . .
C1O C 0.1612(5) 0.3465(3) 0.7590(2) 0.0233(16) Uani 1 1 d . . . . .
C3F C 0.5513(7) 0.5855(3) 0.6108(2) 0.045(2) Uani 1 1 d . . . . .
H3F H 0.5846 0.5979 0.6287 0.053 Uiso 1 1 calc R U . . .
C4F C 0.5113(7) 0.5437(3) 0.6147(2) 0.046(2) Uani 1 1 d . . . . .
H4F H 0.5144 0.5276 0.6359 0.055 Uiso 1 1 calc R U . . .
O62' O 0.2249(16) 0.4618(5) 0.6527(4) 0.037(5) Uani 0.44(3) 1 d D . P A 2
O73 O -0.0049(4) 0.4891(3) 0.6987(2) 0.060(2) Uani 1 1 d . U . . .
N21 N 0.6727(3) 0.7452(3) 0.54913(16) 0.0299(14) Uani 1 1 d . . . . .
O72 O 0.1158(9) 0.4546(5) 0.6960(10) 0.024(4) Uani 0.51(7) 1 d D U P A 1
C1B C 0.4059(5) 0.8969(3) 0.4931(2) 0.0234(16) Uani 1 1 d . . . . .
C2C C 0.5525(5) 0.8900(3) 0.5823(2) 0.0312(17) Uani 1 1 d . . . . .
H2C H 0.5667 0.8582 0.5814 0.037 Uiso 1 1 calc R U . . .
C1D C 0.5748(5) 0.6047(3) 0.4888(2) 0.0239(16) Uani 1 1 d . . . . .
N81 N 0.2620(8) 0.4807(4) 0.7852(2) 0.033(2) Uani 0.85(2) 1 d . . P B 1
C3I C 0.4656(5) 0.6140(3) 0.7964(2) 0.034(2) Uani 1 1 d . . . . .
H3I H 0.5041 0.5917 0.8045 0.041 Uiso 1 1 calc R U . . .
N1F N 0.4572(5) 0.5483(2) 0.55689(19) 0.0410(18) Uani 1 1 d . . . . .
C3C C 0.5688(6) 0.9158(3) 0.6117(2) 0.039(2) Uani 1 1 d . . . . .
H3C H 0.5943 0.9021 0.6313 0.047 Uiso 1 1 calc R U . . .
C5J C 0.2329(8) 0.2685(3) 0.6613(2) 0.060(3) Uani 1 1 d . . . . .
H5J H 0.2153 0.2373 0.6593 0.073 Uiso 1 1 calc R U . . .
C4E C 0.2653(5) 0.5804(3) 0.4491(2) 0.0325(18) Uani 1 1 d . . . . .
H4E H 0.2205 0.5710 0.4348 0.039 Uiso 1 1 calc R U . . .
C2A C 0.6322(5) 0.8576(3) 0.4733(2) 0.0290(17) Uani 1 1 d . . . . .
H2A H 0.6177 0.8261 0.4767 0.035 Uiso 1 1 calc R U . . .
C2H C 0.1122(5) 0.6017(3) 0.7698(2) 0.0267(16) Uani 1 1 d . . . . .
H2H H 0.1216 0.5707 0.7629 0.032 Uiso 1 1 calc R U . . .
C2K C 0.3959(5) 0.3774(3) 0.7734(2) 0.0242(15) Uani 1 1 d . . . . .
H2K H 0.3864 0.4094 0.7699 0.029 Uiso 1 1 calc R U . . .
C3B C 0.2791(5) 0.8770(3) 0.4647(2) 0.0328(18) Uani 1 1 d . . . . .
H3B H 0.2373 0.8554 0.4584 0.039 Uiso 1 1 calc R U . . .
O61' O 0.2791(13) 0.5290(4) 0.6544(3) 0.033(5) Uani 0.44(3) 1 d D . P A 2
C4K C 0.4731(5) 0.3147(3) 0.7977(2) 0.0303(18) Uani 1 1 d . . . . .
H4K H 0.5177 0.3031 0.8112 0.036 Uiso 1 1 calc R U . . .
C4A C 0.7183(6) 0.9153(3) 0.4490(3) 0.042(2) Uani 1 1 d . . . . .
H4A H 0.7651 0.9246 0.4358 0.050 Uiso 1 1 calc R U . . .
C1G C 0.2718(4) 0.6534(2) 0.69761(17) 0.0244(15) Uani 1 1 d . . . . .
N71 N 0.0704(4) 0.4902(3) 0.70224(18) 0.0332(14) Uani 1 1 d D U . . .
C31S C 0.2154(9) 0.6574(4) 0.8713(4) 0.071(3) Uani 1 1 d . . . . .
N1J N 0.2259(5) 0.2896(2) 0.69173(18) 0.0430(19) Uani 1 1 d . . . . .
C1E C 0.3950(4) 0.6048(3) 0.4900(2) 0.0198(14) Uani 1 1 d . . . . .
C61S C 0.2021(6) 0.3554(4) 0.8566(3) 0.053(3) Uani 1 1 d . . . . .
O32 O 0.5156(16) 0.7141(4) 0.5962(2) 0.041(4) Uani 0.66(5) 1 d D . P C 1
C5I C 0.4197(5) 0.6919(3) 0.7918(3) 0.035(2) Uani 1 1 d . . . . .
H5I H 0.4263 0.7234 0.7979 0.042 Uiso 1 1 calc R U . . .
C2D C 0.6238(5) 0.6389(3) 0.4743(2) 0.0268(16) Uani 1 1 d . . . . .
H2D H 0.6106 0.6706 0.4773 0.032 Uiso 1 1 calc R U . . .
C1H C 0.1665(5) 0.6361(2) 0.7600(2) 0.0220(15) Uani 1 1 d . . . . .
C4G C 0.3002(6) 0.7052(3) 0.6412(2) 0.046(2) Uani 1 1 d . . . . .
H4G H 0.3082 0.7242 0.6216 0.055 Uiso 1 1 calc R U . . .
C5K C 0.4159(5) 0.2852(3) 0.7827(2) 0.0295(18) Uani 1 1 d . . . . .
H5K H 0.4233 0.2530 0.7861 0.035 Uiso 1 1 calc R U . . .
C2F C 0.5413(5) 0.6091(3) 0.5797(2) 0.0329(18) Uani 1 1 d . . . . .
H2F H 0.5666 0.6383 0.5763 0.039 Uiso 1 1 calc R U . . .
N1C N 0.4926(6) 0.9558(2) 0.55457(18) 0.0437(19) Uani 1 1 d . . . . .
N1G N 0.2494(6) 0.69808(18) 0.69837(15) 0.0383(16) Uani 1 1 d . . . . .
N6S N 0.2576(6) 0.3388(3) 0.8422(2) 0.061(2) Uani 1 1 d . . . . .
C2O C 0.1098(5) 0.3814(3) 0.7705(2) 0.0298(18) Uani 1 1 d . . . . .
H2O H 0.1212 0.4127 0.7651 0.036 Uiso 1 1 calc R U . . .
C2E C 0.3387(5) 0.6384(3) 0.4801(2) 0.0285(17) Uani 1 1 d . . . . .
H2E H 0.3446 0.6694 0.4878 0.034 Uiso 1 1 calc R U . . .
N41 N 0.3095(4) 0.7529(3) 0.55459(16) 0.0353(14) Uani 1 1 d . . . . .
O31 O 0.4769(17) 0.7847(3) 0.5974(2) 0.041(6) Uani 0.66(5) 1 d D . P C 1
N1K N 0.3520(4) 0.2988(2) 0.76410(19) 0.0278(15) Uani 1 1 d . . . . .
C4H C 0.0309(5) 0.6582(3) 0.7980(2) 0.035(2) Uani 1 1 d . . . . .
H4H H -0.0161 0.6671 0.8113 0.042 Uiso 1 1 calc R U . . .
C1K C 0.3428(4) 0.3448(2) 0.7595(2) 0.0203(15) Uani 1 1 d . . . . .
N1H N 0.1552(4) 0.6810(2) 0.7683(2) 0.0293(16) Uani 1 1 d . . . . .
C3K C 0.4636(5) 0.3619(3) 0.7925(2) 0.0292(17) Uani 1 1 d . . . . .
H3K H 0.5026 0.3831 0.8018 0.035 Uiso 1 1 calc R U . . .
C3O C 0.0410(5) 0.3696(3) 0.7902(3) 0.036(2) Uani 1 1 d . . . . .
H3O H 0.0042 0.3927 0.7985 0.043 Uiso 1 1 calc R U . . .
C5G C 0.2629(8) 0.7228(3) 0.6698(2) 0.052(3) Uani 1 1 d . . . . .
H5G H 0.2457 0.7541 0.6695 0.062 Uiso 1 1 calc R U . . .
C3D C 0.6925(5) 0.6254(3) 0.4552(2) 0.036(2) Uani 1 1 d . . . . .
H3D H 0.7278 0.6477 0.4448 0.043 Uiso 1 1 calc R U . . .
C5O C 0.0817(5) 0.2911(3) 0.7849(3) 0.036(2) Uani 1 1 d . . . . .
H5O H 0.0710 0.2596 0.7898 0.044 Uiso 1 1 calc R U . . .
C4B C 0.2732(5) 0.9224(3) 0.4549(2) 0.0348(19) Uani 1 1 d . . . . .
H4B H 0.2275 0.9325 0.4413 0.042 Uiso 1 1 calc R U . . .
C4J C 0.2650(9) 0.2904(3) 0.6326(2) 0.067(3) Uani 1 1 d . . . . .
H4J H 0.2625 0.2756 0.6109 0.081 Uiso 1 1 calc R U . . .
C1A C 0.5866(5) 0.8924(3) 0.4884(2) 0.0215(15) Uani 1 1 d . . . . .
C2B C 0.3479(5) 0.8635(3) 0.4841(2) 0.0276(17) Uani 1 1 d . . . . .
H2B H 0.3548 0.8323 0.4910 0.033 Uiso 1 1 calc R U . . .
C4I C 0.4748(5) 0.6603(3) 0.8049(2) 0.035(2) Uani 1 1 d . . . . .
H4I H 0.5187 0.6699 0.8196 0.042 Uiso 1 1 calc R U . . .
C5D C 0.6562(5) 0.5467(3) 0.4670(2) 0.0334(19) Uani 1 1 d . . . . .
H5D H 0.6678 0.5148 0.4639 0.040 Uiso 1 1 calc R U . . .
C22S C 0.4133(8) 0.2894(5) 0.8930(3) 0.077(4) Uani 1 1 d . . . . .
H22A H 0.3960 0.2813 0.9164 0.115 Uiso 1 1 calc R U . . .
H22B H 0.3682 0.3062 0.8815 0.115 Uiso 1 1 calc R U . . .
H22C H 0.4631 0.3089 0.8940 0.115 Uiso 1 1 calc R U . . .
C1F C 0.4944(5) 0.5893(2) 0.55441(17) 0.0223(14) Uani 1 1 d . . . . .
N1A N 0.6032(4) 0.9376(2) 0.48385(19) 0.0269(15) Uani 1 1 d . . . . .
C5F C 0.4662(6) 0.5253(3) 0.5872(2) 0.049(3) Uani 1 1 d . . . . .
H5F H 0.4410 0.4959 0.5897 0.058 Uiso 1 1 calc R U . . .
C12S C 0.3979(6) 0.4267(4) 0.8684(3) 0.056(3) Uani 1 1 d . . . . .
H12A H 0.3693 0.4498 0.8824 0.083 Uiso 1 1 calc R U . . .
H12B H 0.3611 0.4002 0.8648 0.083 Uiso 1 1 calc R U . . .
H12C H 0.4128 0.4402 0.8461 0.083 Uiso 1 1 calc R U . . .
N1E N 0.3884(4) 0.5598(2) 0.48035(19) 0.0239(14) Uani 1 1 d . . . . .
C4D C 0.7084(6) 0.5788(3) 0.4516(2) 0.037(2) Uani 1 1 d . . . . .
H4D H 0.7551 0.5687 0.4386 0.044 Uiso 1 1 calc R U . . .
C5C C 0.5095(8) 0.9798(3) 0.5827(2) 0.053(3) Uani 1 1 d . . . . .
H5C H 0.4950 1.0116 0.5830 0.064 Uiso 1 1 calc R U . . .
C5E C 0.3242(5) 0.5485(3) 0.4607(3) 0.0298(17) Uani 1 1 d . . . . .
H5E H 0.3178 0.5171 0.4542 0.036 Uiso 1 1 calc R U . . .
C1J C 0.2574(6) 0.3327(2) 0.69369(17) 0.0279(15) Uani 1 1 d . . . . .
C3A C 0.7004(6) 0.8696(3) 0.4530(3) 0.040(2) Uani 1 1 d . . . . .
H3A H 0.7335 0.8466 0.4422 0.048 Uiso 1 1 calc R U . . .
C2J C 0.2953(5) 0.3555(3) 0.6666(2) 0.0351(18) Uani 1 1 d . . . . .
H2J H 0.3173 0.3856 0.6696 0.042 Uiso 1 1 calc R U . . .
O22 O 0.6295(4) 0.7107(2) 0.5424(2) 0.060(2) Uani 1 1 d . . . . .
N5S N 0.2187(11) 0.4930(5) 0.8944(3) 0.135(7) Uani 1 1 d . . . . .
C1C C 0.5156(5) 0.9111(2) 0.55483(19) 0.0266(16) Uani 1 1 d . . . . .
O41 O 0.3508(4) 0.7890(2) 0.5509(2) 0.060(2) Uani 1 1 d . . . . .
N3S N 0.2712(8) 0.6441(4) 0.8571(4) 0.103(4) Uani 1 1 d . . . . .
C3E C 0.2738(5) 0.6258(3) 0.4588(2) 0.0302(16) Uani 1 1 d . . . . .
H3E H 0.2352 0.6483 0.4509 0.036 Uiso 1 1 calc R U . . .
C2G C 0.3094(5) 0.6338(3) 0.6700(2) 0.0357(18) Uani 1 1 d . . . . .
H2G H 0.3246 0.6021 0.6705 0.043 Uiso 1 1 calc R U . . .
C3H C 0.0440(5) 0.6128(3) 0.7897(2) 0.0328(18) Uani 1 1 d . . . . .
H3H H 0.0068 0.5896 0.7974 0.039 Uiso 1 1 calc R U . . .
C4O C 0.0270(6) 0.3238(3) 0.7974(3) 0.038(2) Uani 1 1 d . . . . .
H4O H -0.0196 0.3148 0.8109 0.045 Uiso 1 1 calc R U . . .
N1S N 0.5295(8) 0.4002(4) 0.8995(3) 0.092(4) Uani 1 1 d . . . . .
O51 O 0.3926(4) 0.5260(2) 0.6993(3) 0.070(3) Uani 1 1 d . . . . .
C32S C 0.1431(8) 0.6746(5) 0.8880(3) 0.084(4) Uani 1 1 d . . . . .
H32A H 0.1595 0.6916 0.9087 0.126 Uiso 1 1 calc R U . . .
H32B H 0.1069 0.6488 0.8945 0.126 Uiso 1 1 calc R U . . .
H32C H 0.1130 0.6952 0.8724 0.126 Uiso 1 1 calc R U . . .
C21S C 0.4312(9) 0.2493(7) 0.8746(3) 0.112(6) Uani 1 1 d . . . . .
C5A C 0.6681(5) 0.9477(3) 0.4643(3) 0.037(2) Uani 1 1 d . . . . .
H5A H 0.6808 0.9793 0.4606 0.045 Uiso 1 1 calc R U . . .
N4S N -0.0016(9) 0.5941(4) 0.5984(4) 0.119(5) Uani 1 1 d D . . . .
C5B C 0.3343(5) 0.9535(3) 0.4648(3) 0.0344(19) Uani 1 1 d . . . . .
H5B H 0.3291 0.9848 0.4579 0.041 Uiso 1 1 calc R U . . .
C5H C 0.0880(5) 0.6908(3) 0.7866(3) 0.0325(18) Uani 1 1 d . . . . .
H5H H 0.0782 0.7221 0.7924 0.039 Uiso 1 1 calc R U . . .
C3G C 0.3257(6) 0.6606(4) 0.6407(2) 0.045(2) Uani 1 1 d . . . . .
H3G H 0.3536 0.6481 0.6213 0.054 Uiso 1 1 calc R U . . .
C52S C 0.1513(9) 0.5422(4) 0.8480(3) 0.074(4) Uani 1 1 d . . . . .
H52A H 0.1128 0.5642 0.8587 0.112 Uiso 1 1 calc R U . . .
H52B H 0.1208 0.5226 0.8318 0.112 Uiso 1 1 calc R U . . .
H52C H 0.1949 0.5591 0.8356 0.112 Uiso 1 1 calc R U . . .
C11S C 0.4711(8) 0.4121(4) 0.8855(3) 0.060(3) Uani 1 1 d . . . . .
C51S C 0.1889(10) 0.5139(4) 0.8743(3) 0.085(5) Uani 1 1 d . . . . .
N2S N 0.4436(12) 0.2184(8) 0.8597(4) 0.208(12) Uani 1 1 d . . . . .
C3J C 0.3004(7) 0.3335(3) 0.6354(2) 0.049(3) Uani 1 1 d . . . . .
H3J H 0.3274 0.3476 0.6163 0.059 Uiso 1 1 calc R U . . .
C41S C 0.0551(8) 0.5970(7) 0.6184(5) 0.128(5) Uani 1 1 d D . . . .
C42S C 0.1255(7) 0.6137(6) 0.6343(5) 0.128(5) Uani 1 1 d D . . . .
H42A H 0.1099 0.6292 0.6557 0.192 Uiso 1 1 calc R U . . .
H42B H 0.1533 0.6358 0.6190 0.192 Uiso 1 1 calc R U . . .
H42C H 0.1634 0.5882 0.6393 0.192 Uiso 1 1 calc R U . . .
C62S C 0.1350(9) 0.3764(6) 0.8749(4) 0.118(7) Uani 1 1 d . . . . .
H62A H 0.1463 0.3750 0.8996 0.178 Uiso 1 1 calc R U . . .
H62B H 0.0832 0.3598 0.8699 0.178 Uiso 1 1 calc R U . . .
H62C H 0.1295 0.4086 0.8678 0.178 Uiso 1 1 calc R U . . .
O32' O 0.474(2) 0.7136(7) 0.5974(4) 0.029(7) Uani 0.34(5) 1 d D . P C 2
O31' O 0.527(2) 0.7819(7) 0.5965(4) 0.029(7) Uani 0.34(5) 1 d D . P C 2
O61 O 0.2194(11) 0.5305(3) 0.6569(3) 0.035(4) Uani 0.56(3) 1 d D . P A 1
O62 O 0.2700(13) 0.4622(4) 0.6513(3) 0.034(4) Uani 0.56(3) 1 d D . P A 1
O72' O 0.1092(10) 0.4559(7) 0.7095(11) 0.031(5) Uani 0.49(7) 1 d D U P A 2
O71' O 0.1159(11) 0.5286(4) 0.6974(12) 0.030(6) Uani 0.49(7) 1 d D U P A 2
O83 O 0.2658(8) 0.4676(5) 0.81503(19) 0.079(4) Uani 0.85(2) 1 d . . P B 1
O13 O 0.4456(9) 0.7466(8) 0.4342(3) 0.050(5) Uani 0.52(4) 1 d D U P D 1
O83' O 0.289(4) 0.502(3) 0.8184(12) 0.079(4) Uani 0.15(2) 1 d . . P B 2
N81' N 0.275(5) 0.4960(14) 0.7901(17) 0.033(2) Uani 0.15(2) 1 d . . P B 2
O13' O 0.4689(14) 0.7713(10) 0.4357(5) 0.073(7) Uani 0.48(4) 1 d . U P D 2

loop_
_atom_site_aniso_label
_atom_site_aniso_U_11
_atom_site_aniso_U_22
_atom_site_aniso_U_33
_atom_site_aniso_U_23
_atom_site_aniso_U_13
_atom_site_aniso_U_12
Eu2 0.01945(16) 0.01062(11) 0.02777(17) -0.00107(11) -0.00070(14) 0.00052(15)
Eu1 0.01957(15) 0.01012(12) 0.02645(17) 0.00109(15) -0.00033(12) 0.00004(15)
Ag2 0.0288(4) 0.0128(4) 0.0420(5) -0.0004(3) 0.000 0.000
Ag3 0.0337(3) 0.01320(19) 0.0470(3) -0.00076(18) -0.0025(3) -0.0014(2)
Ag1 0.0383(5) 0.0110(4) 0.0456(6) 0.0027(3) 0.000 0.000
P3 0.0231(9) 0.0111(6) 0.0248(8) -0.0005(5) -0.0022(8) -0.0004(7)
P1 0.0216(9) 0.0106(6) 0.0290(10) 0.0029(6) 0.0018(7) 0.0010(7)
P4 0.0192(8) 0.0108(6) 0.0296(8) 0.0005(5) 0.0005(8) 0.0000(7)
P2 0.0213(9) 0.0104(7) 0.0262(10) 0.0001(6) -0.0003(8) 0.0001(7)
N1O 0.023(3) 0.019(3) 0.039(4) 0.004(3) 0.002(3) 0.001(3)
O1 0.029(3) 0.015(2) 0.039(3) 0.0045(19) 0.002(2) 0.001(2)
O3 0.024(3) 0.0133(18) 0.038(3) -0.0024(17) -0.002(2) -0.003(2)
O42 0.037(3) 0.022(3) 0.069(5) 0.007(3) 0.019(3) 0.003(3)
N1B 0.028(3) 0.018(3) 0.039(4) 0.004(3) -0.005(3) 0.005(3)
O2 0.030(3) 0.0117(19) 0.032(3) 0.0003(18) 0.000(2) 0.001(2)
N1I 0.028(3) 0.022(3) 0.041(4) -0.007(3) -0.009(3) 0.001(3)
O82 0.043(3) 0.021(2) 0.037(3) -0.003(3) 0.006(2) 0.007(3)
O4 0.024(2) 0.0133(18) 0.033(2) 0.0016(16) 0.002(2) 0.001(2)
O11 0.038(3) 0.028(3) 0.034(3) 0.001(3) -0.005(2) 0.006(3)
O53 0.021(3) 0.057(4) 0.060(4) 0.011(3) 0.009(3) 0.007(3)
N1D 0.022(3) 0.020(3) 0.036(4) -0.002(3) 0.000(3) 0.005(3)
O81 0.037(3) 0.026(3) 0.037(3) -0.001(3) -0.009(2) 0.006(2)
N31 0.038(4) 0.026(3) 0.030(3) 0.000(3) 0.000(2) 0.001(4)
O33 0.094(6) 0.053(3) 0.027(3) 0.002(3) 0.001(3) 0.008(6)
N61 0.030(3) 0.026(3) 0.030(3) -0.002(2) -0.003(3) -0.004(3)
N51 0.021(3) 0.035(3) 0.033(4) 0.003(3) 0.000(2) 0.001(3)
C4C 0.056(6) 0.045(5) 0.033(5) -0.012(4) 0.009(4) -0.008(4)
O23 0.021(2) 0.052(4) 0.068(4) -0.016(3) -0.007(3) 0.002(3)
C1I 0.021(3) 0.020(4) 0.025(4) 0.001(3) 0.001(3) 0.001(3)
O43 0.025(3) 0.063(4) 0.111(5) 0.011(5) 0.014(3) 0.006(4)
O52 0.027(3) 0.022(3) 0.087(5) -0.010(3) 0.012(3) -0.001(2)
O71 0.034(6) 0.034(6) 0.033(15) -0.017(8) -0.005(6) 0.005(4)
O12 0.052(3) 0.029(2) 0.031(3) 0.006(3) 0.017(2) 0.000(3)
C2I 0.024(4) 0.023(4) 0.029(4) 0.000(3) 0.003(3) 0.002(3)
N11 0.047(4) 0.040(4) 0.034(4) 0.007(4) 0.006(3) 0.019(4)
O21 0.040(3) 0.027(3) 0.123(6) 0.000(3) -0.022(4) 0.000(3)
O63 0.074(5) 0.053(4) 0.024(3) 0.004(2) -0.002(3) 0.003(5)
C1O 0.018(3) 0.016(3) 0.036(5) 0.003(3) -0.004(3) 0.001(3)
C3F 0.061(6) 0.035(5) 0.037(5) 0.002(4) -0.014(4) 0.004(4)
C4F 0.067(6) 0.034(4) 0.038(5) 0.011(3) -0.007(4) 0.003(5)
O62' 0.046(11) 0.022(8) 0.042(10) 0.007(6) -0.018(8) -0.004(8)
O73 0.020(3) 0.070(4) 0.091(6) -0.012(4) -0.013(3) 0.004(3)
N21 0.020(3) 0.029(3) 0.040(3) -0.008(3) -0.004(2) 0.001(3)
O72 0.022(5) 0.018(5) 0.032(11) -0.003(5) -0.004(5) -0.004(4)
C1B 0.021(3) 0.016(4) 0.033(4) -0.002(3) 0.005(3) -0.001(3)
C2C 0.031(4) 0.030(4) 0.033(4) 0.009(3) 0.002(3) 0.001(3)
C1D 0.025(4) 0.019(3) 0.028(4) -0.004(3) -0.009(3) 0.001(3)
N81 0.045(6) 0.039(5) 0.015(4) -0.001(4) -0.002(4) 0.021(5)
C3I 0.031(4) 0.033(4) 0.038(5) -0.001(4) -0.007(3) 0.006(3)
N1F 0.060(5) 0.021(3) 0.042(4) 0.011(3) -0.014(3) -0.009(3)
C3C 0.039(5) 0.047(5) 0.031(4) -0.002(4) -0.005(4) -0.003(4)
C5J 0.095(9) 0.039(4) 0.048(5) -0.019(4) 0.019(6) -0.020(6)
C4E 0.020(4) 0.040(4) 0.038(4) -0.007(3) -0.008(3) 0.006(3)
C2A 0.026(4) 0.022(4) 0.039(5) 0.003(3) 0.004(3) 0.007(3)
C2H 0.027(4) 0.017(3) 0.036(4) -0.005(3) 0.002(3) 0.000(3)
C2K 0.024(3) 0.020(4) 0.028(4) -0.001(3) 0.003(3) -0.003(3)
C3B 0.030(4) 0.028(4) 0.040(5) -0.002(3) -0.001(3) -0.002(3)
O61' 0.042(13) 0.017(7) 0.040(9) -0.004(5) 0.000(6) 0.002(6)
C4K 0.025(4) 0.031(4) 0.035(4) 0.002(3) -0.005(3) 0.008(3)
C4A 0.025(4) 0.052(5) 0.049(6) 0.022(4) 0.013(4) 0.007(4)
C1G 0.025(4) 0.024(3) 0.024(3) 0.000(3) -0.002(3) 0.000(3)
N71 0.024(3) 0.036(3) 0.040(4) -0.003(3) -0.007(2) 0.004(2)
C31S 0.073(8) 0.055(7) 0.084(9) 0.008(6) -0.003(7) 0.012(6)
N1J 0.064(5) 0.024(3) 0.041(4) -0.009(3) 0.002(4) -0.011(3)
C1E 0.019(3) 0.017(3) 0.024(4) -0.001(3) 0.000(3) -0.002(3)
C61S 0.039(5) 0.051(6) 0.069(7) -0.020(5) -0.002(5) 0.005(4)
O32 0.065(11) 0.021(5) 0.037(7) -0.003(3) -0.005(6) 0.006(6)
C5I 0.029(4) 0.028(4) 0.047(5) -0.008(4) -0.009(4) -0.003(3)
C2D 0.031(4) 0.024(4) 0.025(4) 0.002(3) -0.001(3) -0.002(3)
C1H 0.026(4) 0.013(3) 0.027(4) -0.002(3) 0.001(3) 0.002(3)
C4G 0.048(5) 0.048(5) 0.042(5) 0.024(4) -0.003(4) -0.006(4)
C5K 0.026(4) 0.021(4) 0.041(5) 0.001(3) -0.004(3) 0.009(3)
C2F 0.044(5) 0.019(3) 0.036(4) 0.007(3) -0.001(4) 0.003(3)
N1C 0.073(5) 0.021(3) 0.037(4) -0.004(3) 0.000(4) 0.011(4)
N1G 0.065(5) 0.019(3) 0.031(3) 0.006(2) -0.002(4) 0.006(4)
N6S 0.061(6) 0.046(4) 0.075(6) -0.011(4) 0.000(5) 0.000(5)
C2O 0.025(4) 0.021(4) 0.043(5) 0.003(3) 0.003(3) -0.004(3)
C2E 0.030(4) 0.020(3) 0.036(4) -0.002(3) 0.003(3) 0.009(3)
N41 0.028(3) 0.036(4) 0.042(4) 0.007(3) 0.005(3) -0.001(3)
O31 0.064(16) 0.021(5) 0.037(6) 0.005(3) 0.010(5) 0.006(5)
N1K 0.028(3) 0.017(3) 0.039(4) -0.001(3) -0.002(3) 0.003(3)
C4H 0.031(4) 0.037(5) 0.036(5) -0.003(4) 0.009(3) 0.002(4)
C1K 0.017(3) 0.017(3) 0.027(4) -0.001(3) 0.001(3) 0.003(3)
N1H 0.032(4) 0.011(3) 0.045(4) 0.000(3) 0.006(3) 0.002(3)
C3K 0.022(3) 0.031(4) 0.035(4) -0.006(3) -0.002(3) 0.002(3)
C3O 0.031(4) 0.034(4) 0.045(5) 0.005(4) 0.011(4) 0.013(3)
C5G 0.081(7) 0.034(4) 0.041(5) 0.017(3) -0.017(5) -0.011(5)
C3D 0.032(4) 0.036(4) 0.039(5) 0.000(4) 0.006(4) -0.003(4)
C5O 0.028(4) 0.028(4) 0.054(6) 0.011(4) 0.005(4) -0.001(3)
C4B 0.027(4) 0.029(4) 0.048(5) 0.004(3) -0.006(4) 0.006(3)
C4J 0.111(10) 0.057(6) 0.034(5) -0.017(4) -0.001(6) 0.004(7)
C1A 0.018(3) 0.018(3) 0.029(4) 0.005(3) 0.002(3) -0.002(3)
C2B 0.024(4) 0.023(4) 0.036(5) 0.000(3) 0.000(3) 0.003(3)
C4I 0.031(4) 0.032(4) 0.042(5) -0.010(4) -0.016(4) 0.002(3)
C5D 0.034(4) 0.023(4) 0.043(5) -0.005(3) 0.001(4) 0.005(3)
C22S 0.072(8) 0.093(10) 0.064(8) 0.021(7) 0.006(6) 0.012(7)
C1F 0.024(3) 0.018(3) 0.025(3) 0.001(2) 0.000(3) 0.004(3)
N1A 0.025(3) 0.015(3) 0.040(4) 0.002(3) 0.000(3) -0.001(2)
C5F 0.063(7) 0.033(4) 0.051(6) 0.023(4) -0.005(5) -0.016(4)
C12S 0.050(6) 0.060(6) 0.057(6) 0.006(5) -0.002(5) -0.013(5)
N1E 0.021(3) 0.013(3) 0.038(4) -0.003(2) -0.001(3) 0.000(2)
C4D 0.031(4) 0.035(4) 0.045(5) -0.008(4) 0.007(4) 0.004(4)
C5C 0.088(8) 0.021(4) 0.050(5) -0.004(3) 0.002(5) 0.019(5)
C5E 0.022(4) 0.023(4) 0.045(5) -0.005(3) -0.005(4) -0.005(3)
C1J 0.037(4) 0.015(3) 0.032(4) 0.002(2) -0.006(3) 0.004(3)
C3A 0.034(4) 0.034(4) 0.052(6) 0.009(4) 0.015(4) 0.015(4)
C2J 0.052(5) 0.023(4) 0.031(4) 0.003(3) 0.009(4) 0.003(3)
O22 0.026(3) 0.024(3) 0.131(7) -0.015(4) -0.024(4) 0.002(2)
N5S 0.222(16) 0.149(12) 0.033(5) 0.006(6) 0.011(8) 0.134(12)
C1C 0.033(4) 0.017(3) 0.030(4) -0.001(3) 0.009(3) -0.003(3)
O41 0.039(4) 0.027(3) 0.116(7) -0.001(4) 0.034(4) 0.000(3)
N3S 0.090(10) 0.073(7) 0.147(12) 0.025(7) 0.034(9) 0.023(7)
C3E 0.025(4) 0.030(4) 0.035(4) 0.000(3) -0.008(3) 0.010(3)
C2G 0.039(4) 0.034(4) 0.034(4) 0.004(3) 0.003(3) 0.006(4)
C3H 0.031(4) 0.027(4) 0.041(5) 0.004(4) 0.002(4) -0.007(3)
C4O 0.030(4) 0.031(4) 0.052(6) 0.009(4) 0.010(4) -0.001(3)
N1S 0.073(8) 0.087(8) 0.116(10) -0.018(7) -0.039(8) 0.008(7)
O51 0.037(4) 0.016(3) 0.158(9) 0.009(4) 0.044(4) 0.004(3)
C32S 0.081(9) 0.114(11) 0.058(7) -0.010(7) -0.014(6) 0.032(8)
C21S 0.112(11) 0.177(16) 0.048(7) -0.046(10) -0.029(7) 0.086(12)
C5A 0.031(4) 0.028(4) 0.053(6) 0.014(4) 0.006(4) -0.006(3)
N4S 0.126(13) 0.075(8) 0.154(15) -0.014(9) 0.034(11) 0.011(10)
C5B 0.032(4) 0.017(3) 0.054(6) 0.005(3) 0.001(4) 0.003(3)
C5H 0.035(4) 0.018(4) 0.044(5) -0.004(3) 0.011(4) 0.006(3)
C3G 0.042(5) 0.065(6) 0.029(4) 0.003(4) 0.002(4) 0.003(5)
C52S 0.123(11) 0.051(6) 0.048(6) 0.000(5) -0.011(7) 0.038(7)
C11S 0.062(7) 0.057(7) 0.059(7) -0.015(5) 0.000(6) -0.009(5)
C51S 0.161(13) 0.064(7) 0.029(5) -0.003(5) 0.002(7) 0.055(8)
N2S 0.203(18) 0.28(2) 0.136(13) -0.156(15) -0.095(13) 0.162(18)
C3J 0.083(8) 0.037(5) 0.028(4) 0.000(4) 0.006(4) -0.002(5)
C41S 0.052(6) 0.142(11) 0.189(13) -0.098(10) 0.024(7) -0.013(7)
C42S 0.052(6) 0.142(11) 0.189(13) -0.098(10) 0.024(7) -0.013(7)
C62S 0.072(9) 0.186(19) 0.097(12) -0.073(13) 0.002(8) 0.010(11)
O32' 0.035(16) 0.022(8) 0.028(9) -0.001(4) 0.002(5) -0.009(8)
O31' 0.035(16) 0.022(8) 0.028(9) -0.001(4) 0.002(5) -0.009(8)
O61 0.048(11) 0.016(5) 0.042(7) -0.004(4) -0.009(5) 0.009(5)
O62 0.050(9) 0.023(6) 0.028(7) -0.002(4) -0.002(6) 0.010(7)
O72' 0.029(6) 0.032(6) 0.032(13) 0.014(6) -0.007(6) -0.003(4)
O71' 0.033(6) 0.020(5) 0.037(17) 0.001(5) -0.013(6) 0.004(4)
O83 0.110(8) 0.099(9) 0.028(4) 0.019(5) 0.011(5) 0.049(8)
O13 0.053(6) 0.065(8) 0.033(6) 0.005(4) -0.006(4) 0.004(5)
O83' 0.110(8) 0.099(9) 0.028(4) 0.019(5) 0.011(5) 0.049(8)
N81' 0.045(6) 0.039(5) 0.015(4) -0.001(4) -0.002(4) 0.021(5)
O13' 0.080(8) 0.073(9) 0.066(8) 0.005(5) 0.000(5) 0.007(5)

loop_
_atom_type_symbol
_atom_type_description
_atom_type_scat_dispersion_real
_atom_type_scat_dispersion_imag
_atom_type_scat_source
C C 0.0033 0.0016 'International Tables Vol C Tables 4.2.6.8 and 6.1.1.4'
H H 0.0000 0.0000 'International Tables Vol C Tables 4.2.6.8 and 6.1.1.4'
Ag Ag -0.8971 1.1015 'International Tables Vol C Tables 4.2.6.8 and 6.1.1.4'
Eu Eu -0.1578 3.6682 'International Tables Vol C Tables 4.2.6.8 and 6.1.1.4'
N N 0.0061 0.0033 'International Tables Vol C Tables 4.2.6.8 and 6.1.1.4'
O O 0.0106 0.0060 'International Tables Vol C Tables 4.2.6.8 and 6.1.1.4'
P P 0.1023 0.0942 'International Tables Vol C Tables 4.2.6.8 and 6.1.1.4'

loop_
_geom_angle_atom_site_label_1
_geom_angle_atom_site_label_2
_geom_angle_atom_site_label_3
_geom_angle
_geom_angle_site_symmetry_1
_geom_angle_site_symmetry_3
_geom_angle_publ_flag
O3 Eu2 O82 77.45(18) . . ?
O3 Eu2 O4 148.18(16) . . ?
O3 Eu2 O81 77.59(19) . . ?
O3 Eu2 O52 117.0(2) . . ?
O3 Eu2 O71 70.4(4) . . ?
O3 Eu2 O62' 126.1(4) . . ?
O3 Eu2 O72 119.8(3) . . ?
O3 Eu2 O61' 80.2(3) . . ?
O3 Eu2 O51 69.4(2) . . ?
O3 Eu2 O61 79.0(2) . . ?
O3 Eu2 O62 125.5(3) . . ?
O3 Eu2 O72' 115.3(7) . . ?
O3 Eu2 O71' 71.3(5) . . ?
O82 Eu2 O52 121.2(2) . . ?
O82 Eu2 O71 67.4(11) . . ?
O82 Eu2 O62' 139.8(5) . . ?
O82 Eu2 O72 82.8(9) . . ?
O82 Eu2 O61' 153.2(4) . . ?
O82 Eu2 O62 153.0(5) . . ?
O82 Eu2 O72' 70.7(10) . . ?
O82 Eu2 O71' 82.9(11) . . ?
O4 Eu2 O82 74.13(18) . . ?
O4 Eu2 O81 73.89(19) . . ?
O4 Eu2 O52 68.2(2) . . ?
O4 Eu2 O71 110.4(8) . . ?
O4 Eu2 O62' 85.4(3) . . ?
O4 Eu2 O72 70.5(5) . . ?
O4 Eu2 O61' 130.7(3) . . ?
O4 Eu2 O51 115.6(2) . . ?
O4 Eu2 O61 132.1(3) . . ?
O4 Eu2 O62 85.9(3) . . ?
O4 Eu2 O72' 67.9(3) . . ?
O4 Eu2 O71' 118.3(4) . . ?
O81 Eu2 O82 52.47(18) . . ?
O81 Eu2 O52 74.3(2) . . ?
O81 Eu2 O71 116.3(9) . . ?
O81 Eu2 O62' 151.4(5) . . ?
O81 Eu2 O72 128.8(9) . . ?
O81 Eu2 O61' 135.4(4) . . ?
O81 Eu2 O51 75.5(3) . . ?
O81 Eu2 O61 151.5(4) . . ?
O81 Eu2 O62 138.7(4) . . ?
O81 Eu2 O72' 117.9(8) . . ?
O81 Eu2 O71' 130.1(11) . . ?
O52 Eu2 O71 169.0(6) . . ?
O52 Eu2 O72 121.9(4) . . ?
O52 Eu2 O72' 127.7(7) . . ?
O62' Eu2 O52 79.9(6) . . ?
O62' Eu2 O61' 50.1(4) . . ?
O62' Eu2 O72' 69.7(12) . . ?
O62' Eu2 O71' 77.0(12) . . ?
O72 Eu2 O71 49.6(4) . . ?
O61' Eu2 O52 82.4(5) . . ?
O61' Eu2 O72' 106.5(9) . . ?
O61' Eu2 O71' 76.0(11) . . ?
O51 Eu2 O82 123.0(3) . . ?
O51 Eu2 O52 49.48(18) . . ?
O51 Eu2 O71 133.9(8) . . ?
O51 Eu2 O62' 96.9(6) . . ?
O51 Eu2 O72 154.1(9) . . ?
O51 Eu2 O61' 60.5(5) . . ?
O51 Eu2 O61 81.1(5) . . ?
O51 Eu2 O62 81.8(5) . . ?
O51 Eu2 O72' 166.1(10) . . ?
O51 Eu2 O71' 124.8(6) . . ?
O61 Eu2 O82 136.0(4) . . ?
O61 Eu2 O52 102.6(4) . . ?
O61 Eu2 O71 69.9(12) . . ?
O61 Eu2 O72 77.5(9) . . ?
O61 Eu2 O62 50.8(3) . . ?
O62 Eu2 O52 64.7(4) . . ?
O62 Eu2 O71 104.4(9) . . ?
O62 Eu2 O72 73.4(9) . . ?
O71' Eu2 O52 155.2(11) . . ?
O71' Eu2 O72' 50.4(4) . . ?
O1 Eu1 O42 118.1(2) . . ?
O1 Eu1 O11 76.7(2) . . ?
O1 Eu1 O12 74.7(2) . . ?
O1 Eu1 O21 69.3(2) . . ?
O1 Eu1 O32 128.5(3) . . ?
O1 Eu1 O31 81.2(2) . . ?
O1 Eu1 O22 114.1(2) . . ?
O1 Eu1 O41 69.8(2) . . ?
O1 Eu1 O32' 129.6(5) . . ?
O1 Eu1 O31' 82.0(4) . . ?
O42 Eu1 O41 49.46(17) . . ?
O42 Eu1 O32' 62.7(8) . . ?
O2 Eu1 O1 148.34(16) . . ?
O2 Eu1 O42 70.1(2) . . ?
O2 Eu1 O11 77.02(19) . . ?
O2 Eu1 O12 75.2(2) . . ?
O2 Eu1 O21 116.4(2) . . ?
O2 Eu1 O32 82.4(3) . . ?
O2 Eu1 O31 130.3(3) . . ?
O2 Eu1 O22 67.6(2) . . ?
O2 Eu1 O41 116.7(2) . . ?
O2 Eu1 O32' 81.9(5) . . ?
O2 Eu1 O31' 128.7(5) . . ?
O11 Eu1 O42 73.6(2) . . ?
O11 Eu1 O12 51.86(17) . . ?
O11 Eu1 O21 129.3(3) . . ?
O11 Eu1 O32 148.9(6) . . ?
O11 Eu1 O31 134.5(5) . . ?
O11 Eu1 O22 123.3(2) . . ?
O11 Eu1 O41 70.3(2) . . ?
O11 Eu1 O32' 135.8(7) . . ?
O11 Eu1 O31' 149.9(9) . . ?
O12 Eu1 O42 120.3(2) . . ?
O12 Eu1 O21 82.9(3) . . ?
O12 Eu1 O31 152.4(5) . . ?
O12 Eu1 O22 76.5(3) . . ?
O12 Eu1 O41 117.1(3) . . ?
O12 Eu1 O32' 153.1(8) . . ?
O21 Eu1 O42 156.5(3) . . ?
O21 Eu1 O41 126.5(2) . . ?
O21 Eu1 O32' 94.9(7) . . ?
O32 Eu1 O42 77.6(7) . . ?
O32 Eu1 O12 142.8(4) . . ?
O32 Eu1 O21 80.9(6) . . ?
O32 Eu1 O31 50.7(3) . . ?
O32 Eu1 O22 67.6(6) . . ?
O32 Eu1 O41 99.3(5) . . ?
O31 Eu1 O42 83.0(6) . . ?
O31 Eu1 O21 76.1(7) . . ?
O31 Eu1 O22 102.0(6) . . ?
O31 Eu1 O41 64.9(6) . . ?
O22 Eu1 O42 127.64(19) . . ?
O22 Eu1 O21 49.20(19) . . ?
O22 Eu1 O41 166.1(3) . . ?
O22 Eu1 O32' 81.8(10) . . ?
O32' Eu1 O41 85.7(9) . . ?
O31' Eu1 O42 98.8(7) . . ?
O31' Eu1 O12 140.5(6) . . ?
O31' Eu1 O21 58.9(8) . . ?
O31' Eu1 O22 84.8(10) . . ?
O31' Eu1 O41 82.6(10) . . ?
O31' Eu1 O32' 50.8(5) . . ?
N1D Ag2 N1D 91.5(3) 4_566 . ?
N1D Ag2 N1F 85.6(2) . . ?
N1D Ag2 N1F 106.3(2) 4_566 . ?
N1D Ag2 N1F 106.3(2) . 4_566 ?
N1D Ag2 N1F 85.6(2) 4_566 4_566 ?
N1F Ag2 N1F 163.1(3) 4_566 . ?
N1E Ag2 N1D 172.5(3) . 4_566 ?
N1E Ag2 N1D 172.5(3) 4_566 . ?
N1E Ag2 N1D 82.69(19) 4_566 4_566 ?
N1E Ag2 N1D 82.69(19) . . ?
N1E Ag2 N1F 78.1(2) . . ?
N1E Ag2 N1F 91.4(2) . 4_566 ?
N1E Ag2 N1F 91.4(2) 4_566 . ?
N1E Ag2 N1F 78.1(2) 4_566 4_566 ?
N1E Ag2 N1E 103.4(3) . 4_566 ?
N1O Ag3 N1I 101.5(3) 7_556 . ?
N1O Ag3 N1J 79.2(2) 7_556 7_556 ?
N1O Ag3 N1G 95.7(2) 7_556 . ?
N1O Ag3 N1K 82.18(18) 7_556 7_556 ?
N1O Ag3 N1H 173.0(3) 7_556 . ?
N1I Ag3 N1J 96.8(2) . 7_556 ?
N1I Ag3 N1G 83.6(2) . . ?
N1I Ag3 N1K 175.0(2) . 7_556 ?
N1G Ag3 N1J 174.8(3) . 7_556 ?
N1K Ag3 N1J 87.1(2) 7_556 7_556 ?
N1K Ag3 N1G 92.7(2) 7_556 . ?
N1H Ag3 N1I 81.76(19) . . ?
N1H Ag3 N1J 106.7(2) . 7_556 ?
N1H Ag3 N1G 78.5(2) . . ?
N1H Ag3 N1K 94.2(2) . 7_556 ?
N1B Ag1 N1B 94.8(3) 4_576 . ?
N1B Ag1 N1C 79.4(2) 4_576 4_576 ?
N1B Ag1 N1C 79.4(3) . . ?
N1B Ag1 N1C 94.9(2) 4_576 . ?
N1B Ag1 N1C 94.9(2) . 4_576 ?
N1B Ag1 N1A 177.0(2) 4_576 . ?
N1B Ag1 N1A 82.4(2) 4_576 4_576 ?
N1B Ag1 N1A 177.0(2) . 4_576 ?
N1B Ag1 N1A 82.4(2) . . ?
N1C Ag1 N1C 171.7(4) . 4_576 ?
N1C Ag1 N1A 83.5(2) 4_576 4_576 ?
N1C Ag1 N1A 101.9(2) 4_576 . ?
N1C Ag1 N1A 83.5(2) . . ?
N1C Ag1 N1A 101.9(3) . 4_576 ?
N1A Ag1 N1A 100.4(3) . 4_576 ?
O3 P3 C1I 111.9(3) . . ?
O3 P3 C1G 110.8(3) . . ?
O3 P3 C1H 109.8(3) . . ?
C1G P3 C1I 106.0(3) . . ?
C1G P3 C1H 112.0(3) . . ?
C1H P3 C1I 106.1(3) . . ?
O1 P1 C1B 111.2(4) . . ?
O1 P1 C1A 110.7(3) . . ?
O1 P1 C1C 110.5(3) . . ?
C1B P1 C1C 112.0(4) . . ?
C1A P1 C1B 107.2(3) . . ?
C1A P1 C1C 105.1(4) . . ?
O4 P4 C1O 110.6(3) . . ?
O4 P4 C1K 110.9(3) . . ?
O4 P4 C1J 109.5(3) . . ?
C1O P4 C1J 111.0(4) . . ?
C1K P4 C1O 107.2(3) . . ?
C1K P4 C1J 107.6(4) . . ?
O2 P2 C1D 111.2(3) . . ?
O2 P2 C1E 110.5(3) . . ?
O2 P2 C1F 110.6(3) . . ?
C1E P2 C1D 105.9(3) . . ?
C1E P2 C1F 112.7(4) . . ?
C1F P2 C1D 105.8(4) . . ?
C1O N1O Ag3 122.0(5) . 7_546 ?
C5O N1O Ag3 121.2(5) . 7_546 ?
C5O N1O C1O 116.8(7) . . ?
P1 O1 Eu1 176.1(3) . . ?
P3 O3 Eu2 175.7(3) . . ?
N41 O42 Eu1 98.1(4) . . ?
C1B N1B Ag1 122.7(5) . . ?
C5B N1B Ag1 119.6(5) . . ?
C5B N1B C1B 117.6(7) . . ?
P2 O2 Eu1 173.2(3) . . ?
C1I N1I Ag3 125.6(5) . . ?
C1I N1I C5I 116.7(7) . . ?
C5I N1I Ag3 117.1(5) . . ?
N81 O82 Eu2 93.5(5) . . ?
N81' O82 Eu2 96(3) . . ?
P4 O4 Eu2 173.1(3) . . ?
N11 O11 Eu1 96.8(4) . . ?
C1D N1D Ag2 121.6(5) . . ?
C5D N1D Ag2 119.5(5) . . ?
C5D N1D C1D 116.6(7) . . ?
N81 O81 Eu2 93.2(5) . . ?
N81' O81 Eu2 105(3) . . ?
O33 N31 Eu1 178.9(6) . . ?
O33 N31 O32 122.0(8) . . ?
O33 N31 O31 123.3(8) . . ?
O33 N31 O32' 120.8(10) . . ?
O33 N31 O31' 123.3(9) . . ?
O32 N31 Eu1 56.9(5) . . ?
O32 N31 O31 114.6(7) . . ?
O31 N31 Eu1 57.8(5) . . ?
O32' N31 Eu1 58.4(7) . . ?
O31' N31 Eu1 57.4(7) . . ?
O31' N31 O32' 115.7(11) . . ?
O63 N61 Eu2 177.4(5) . . ?
O63 N61 O62' 124.6(8) . . ?
O63 N61 O61' 119.1(8) . . ?
O63 N61 O61 121.4(7) . . ?
O63 N61 O62 123.2(7) . . ?
O62' N61 Eu2 57.9(7) . . ?
O61' N61 Eu2 58.4(6) . . ?
O61' N61 O62' 115.9(10) . . ?
O61 N61 Eu2 57.0(5) . . ?
O62 N61 Eu2 58.6(5) . . ?
O62 N61 O61 115.4(8) . . ?
O53 N51 Eu2 177.4(7) . . ?
O53 N51 O52 123.5(8) . . ?
O53 N51 O51 122.1(8) . . ?
O52 N51 Eu2 58.4(4) . . ?
O52 N51 O51 114.4(6) . . ?
O51 N51 Eu2 56.1(4) . . ?
C3C C4C H4C 120.5 . . ?
C3C C4C C5C 118.9(8) . . ?
C5C C4C H4C 120.5 . . ?
N1I C1I P3 116.1(6) . . ?
N1I C1I C2I 124.7(7) . . ?
C2I C1I P3 119.2(6) . . ?
N51 O52 Eu2 96.9(5) . . ?
N71 O71 Eu2 97.7(7) . . ?
N11 O12 Eu1 93.1(4) . . ?
C1I C2I H2I 121.1 . . ?
C1I C2I C3I 117.8(8) . . ?
C3I C2I H2I 121.1 . . ?
O11 N11 Eu1 57.8(3) . . ?
O11 N11 O12 118.1(6) . . ?
O11 N11 O13 114.0(9) . . ?
O11 N11 O13' 127.6(11) . . ?
O12 N11 Eu1 60.4(3) . . ?
O13 N11 Eu1 166.9(11) . . ?
O13 N11 O12 126.0(8) . . ?
O13' N11 Eu1 155.9(15) . . ?
O13' N11 O12 110.0(12) . . ?
N21 O21 Eu1 98.2(5) . . ?
N1O C1O P4 118.6(6) . . ?
N1O C1O C2O 123.6(7) . . ?
C2O C1O P4 117.6(6) . . ?
C4F C3F H3F 120.9 . . ?
C4F C3F C2F 118.2(9) . . ?
C2F C3F H3F 120.9 . . ?
C3F C4F H4F 120.3 . . ?
C3F C4F C5F 119.4(8) . . ?
C5F C4F H4F 120.3 . . ?
N61 O62' Eu2 96.8(8) . . ?
O23 N21 Eu1 177.4(6) . . ?
O23 N21 O21 123.2(7) . . ?
O23 N21 O22 122.7(7) . . ?
O21 N21 Eu1 57.2(4) . . ?
O22 N21 Eu1 56.9(4) . . ?
O22 N21 O21 114.1(6) . . ?
N71 O72 Eu2 96.2(7) . . ?
N1B C1B P1 118.4(6) . . ?
N1B C1B C2B 123.4(8) . . ?
C2B C1B P1 118.0(6) . . ?
C3C C2C H2C 120.6 . . ?
C1C C2C H2C 120.6 . . ?
C1C C2C C3C 118.9(7) . . ?
N1D C1D P2 116.6(6) . . ?
N1D C1D C2D 124.4(8) . . ?
C2D C1D P2 119.0(6) . . ?
O82 N81 Eu2 60.5(4) . . ?
O82 N81 O81 117.8(7) . . ?
O81 N81 Eu2 59.7(4) . . ?
O83 N81 Eu2 168.4(7) . . ?
O83 N81 O82 121.3(11) . . ?
O83 N81 O81 120.8(10) . . ?
C2I C3I H3I 120.7 . . ?
C2I C3I C4I 118.7(8) . . ?
C4I C3I H3I 120.7 . . ?
C1F N1F Ag2 110.2(5) . . ?
C1F N1F C5F 116.8(7) . . ?
C5F N1F Ag2 116.7(6) . . ?
C4C C3C C2C 118.1(8) . . ?
C4C C3C H3C 120.9 . . ?
C2C C3C H3C 120.9 . . ?
N1J C5J H5J 118.9 . . ?
N1J C5J C4J 122.3(8) . . ?
C4J C5J H5J 118.9 . . ?
C5E C4E H4E 120.8 . . ?
C3E C4E H4E 120.8 . . ?
C3E C4E C5E 118.5(7) . . ?
C1A C2A H2A 120.8 . . ?
C1A C2A C3A 118.4(8) . . ?
C3A C2A H2A 120.8 . . ?
C1H C2H H2H 120.4 . . ?
C1H C2H C3H 119.2(7) . . ?
C3H C2H H2H 120.4 . . ?
C1K C2K H2K 121.0 . . ?
C1K C2K C3K 118.1(8) . . ?
C3K C2K H2K 121.0 . . ?
C4B C3B H3B 120.8 . . ?
C4B C3B C2B 118.4(8) . . ?
C2B C3B H3B 120.8 . . ?
N61 O61' Eu2 96.6(7) . . ?
C5K C4K H4K 120.8 . . ?
C5K C4K C3K 118.4(7) . . ?
C3K C4K H4K 120.8 . . ?
C3A C4A H4A 120.2 . . ?
C3A C4A C5A 119.5(8) . . ?
C5A C4A H4A 120.2 . . ?
N1G C1G P3 117.9(5) . . ?
N1G C1G C2G 122.7(7) . . ?
C2G C1G P3 119.1(5) . . ?
O71 N71 Eu2 58.1(6) . . ?
O71 N71 O72 116.3(9) . . ?
O73 N71 Eu2 178.8(7) . . ?
O73 N71 O71 122.1(9) . . ?
O73 N71 O72 121.4(10) . . ?
O73 N71 O71' 123.1(9) . . ?
O72 N71 Eu2 58.3(6) . . ?
O72' N71 Eu2 58.0(7) . . ?
O72' N71 O73 121.2(11) . . ?
O72' N71 O71' 115.7(10) . . ?
O71' N71 Eu2 57.7(5) . . ?
N3S C31S C32S 177.9(17) . . ?
C5J N1J Ag3 118.0(6) . 7_546 ?
C5J N1J C1J 116.2(7) . . ?
C1J N1J Ag3 115.0(5) . 7_546 ?
C2E C1E P2 119.1(6) . . ?
N1E C1E P2 117.5(6) . . ?
N1E C1E C2E 123.3(7) . . ?
N6S C61S C62S 178.6(13) . . ?
N31 O32 Eu1 98.0(6) . . ?
N1I C5I H5I 118.6 . . ?
N1I C5I C4I 122.8(8) . . ?
C4I C5I H5I 118.6 . . ?
C1D C2D H2D 121.0 . . ?
C3D C2D C1D 118.0(8) . . ?
C3D C2D H2D 121.0 . . ?
C2H C1H P3 118.4(6) . . ?
N1H C1H P3 118.5(6) . . ?
N1H C1H C2H 123.0(7) . . ?
C5G C4G H4G 119.9 . . ?
C3G C4G H4G 119.9 . . ?
C3G C4G C5G 120.2(8) . . ?
C4K C5K H5K 117.9 . . ?
N1K C5K C4K 124.1(7) . . ?
N1K C5K H5K 117.9 . . ?
C3F C2F H2F 120.7 . . ?
C1F C2F C3F 118.7(8) . . ?
C1F C2F H2F 120.7 . . ?
C5C N1C Ag1 114.7(5) . . ?
C5C N1C C1C 116.3(7) . . ?
C1C N1C Ag1 118.8(5) . . ?
C1G N1G Ag3 119.2(4) . . ?
C5G N1G Ag3 116.3(5) . . ?
C5G N1G C1G 117.0(7) . . ?
C1O C2O H2O 120.9 . . ?
C1O C2O C3O 118.2(8) . . ?
C3O C2O H2O 120.9 . . ?
C1E C2E H2E 120.9 . . ?
C3E C2E C1E 118.1(7) . . ?
C3E C2E H2E 120.9 . . ?
O42 N41 Eu1 57.1(4) . . ?
O43 N41 Eu1 176.3(6) . . ?
O43 N41 O42 122.8(9) . . ?
O43 N41 O41 121.4(9) . . ?
O41 N41 Eu1 58.9(4) . . ?
O41 N41 O42 115.8(6) . . ?
N31 O31 Eu1 96.5(6) . . ?
C5K N1K Ag3 120.0(5) . 7_546 ?
C5K N1K C1K 117.1(7) . . ?
C1K N1K Ag3 122.4(5) . 7_546 ?
C3H C4H H4H 120.8 . . ?
C3H C4H C5H 118.4(8) . . ?
C5H C4H H4H 120.8 . . ?
C2K C1K P4 120.1(6) . . ?
N1K C1K P4 116.2(5) . . ?
N1K C1K C2K 123.7(7) . . ?
C1H N1H Ag3 123.1(5) . . ?
C5H N1H Ag3 120.4(5) . . ?
C5H N1H C1H 116.3(7) . . ?
C2K C3K H3K 120.7 . . ?
C4K C3K C2K 118.7(8) . . ?
C4K C3K H3K 120.7 . . ?
C2O C3O H3O 120.6 . . ?
C4O C3O C2O 118.9(8) . . ?
C4O C3O H3O 120.6 . . ?
C4G C5G H5G 118.4 . . ?
N1G C5G C4G 123.2(8) . . ?
N1G C5G H5G 118.4 . . ?
C2D C3D H3D 120.8 . . ?
C4D C3D C2D 118.5(8) . . ?
C4D C3D H3D 120.8 . . ?
N1O C5O H5O 118.3 . . ?
N1O C5O C4O 123.4(8) . . ?
C4O C5O H5O 118.3 . . ?
C3B C4B H4B 120.1 . . ?
C3B C4B C5B 119.8(8) . . ?
C5B C4B H4B 120.1 . . ?
C5J C4J H4J 119.7 . . ?
C3J C4J C5J 120.6(8) . . ?
C3J C4J H4J 119.7 . . ?
C2A C1A P1 120.0(6) . . ?
N1A C1A P1 116.6(6) . . ?
N1A C1A C2A 123.4(7) . . ?
C1B C2B C3B 118.1(7) . . ?
C1B C2B H2B 121.0 . . ?
C3B C2B H2B 121.0 . . ?
C3I C4I H4I 120.4 . . ?
C5I C4I C3I 119.2(8) . . ?
C5I C4I H4I 120.4 . . ?
N1D C5D H5D 118.7 . . ?
N1D C5D C4D 122.6(7) . . ?
C4D C5D H5D 118.7 . . ?
H22A C22S H22B 109.5 . . ?
H22A C22S H22C 109.5 . . ?
H22B C22S H22C 109.5 . . ?
C21S C22S H22A 109.5 . . ?
C21S C22S H22B 109.5 . . ?
C21S C22S H22C 109.5 . . ?
N1F C1F P2 118.7(6) . . ?
N1F C1F C2F 124.7(7) . . ?
C2F C1F P2 116.5(5) . . ?
C1A N1A Ag1 123.1(5) . . ?
C5A N1A Ag1 119.2(5) . . ?
C5A N1A C1A 116.5(7) . . ?
C4F C5F H5F 118.9 . . ?
N1F C5F C4F 122.1(8) . . ?
N1F C5F H5F 118.9 . . ?
H12A C12S H12B 109.5 . . ?
H12A C12S H12C 109.5 . . ?
H12B C12S H12C 109.5 . . ?
C11S C12S H12A 109.5 . . ?
C11S C12S H12B 109.5 . . ?
C11S C12S H12C 109.5 . . ?
C1E N1E Ag2 123.6(5) . . ?
C5E N1E Ag2 119.2(5) . . ?
C5E N1E C1E 117.1(7) . . ?
C3D C4D C5D 119.9(8) . . ?
C3D C4D H4D 120.0 . . ?
C5D C4D H4D 120.0 . . ?
C4C C5C H5C 118.0 . . ?
N1C C5C C4C 124.0(7) . . ?
N1C C5C H5C 118.0 . . ?
C4E C5E H5E 118.3 . . ?
N1E C5E C4E 123.4(7) . . ?
N1E C5E H5E 118.3 . . ?
N1J C1J P4 118.7(5) . . ?
N1J C1J C2J 124.3(7) . . ?
C2J C1J P4 117.0(5) . . ?
C2A C3A H3A 120.9 . . ?
C4A C3A C2A 118.1(8) . . ?
C4A C3A H3A 120.9 . . ?
C1J C2J H2J 120.7 . . ?
C3J C2J C1J 118.5(8) . . ?
C3J C2J H2J 120.7 . . ?
N21 O22 Eu1 98.5(4) . . ?
C2C C1C P1 119.2(6) . . ?
N1C C1C P1 117.0(6) . . ?
N1C C1C C2C 123.8(7) . . ?
N41 O41 Eu1 96.4(5) . . ?
C4E C3E C2E 119.6(7) . . ?
C4E C3E H3E 120.2 . . ?
C2E C3E H3E 120.2 . . ?
C1G C2G H2G 120.3 . . ?
C1G C2G C3G 119.5(8) . . ?
C3G C2G H2G 120.3 . . ?
C2H C3H H3H 120.6 . . ?
C4H C3H C2H 118.7(8) . . ?
C4H C3H H3H 120.6 . . ?
C3O C4O C5O 119.1(8) . . ?
C3O C4O H4O 120.5 . . ?
C5O C4O H4O 120.5 . . ?
N51 O51 Eu2 99.1(5) . . ?
C31S C32S H32A 109.5 . . ?
C31S C32S H32B 109.5 . . ?
C31S C32S H32C 109.5 . . ?
H32A C32S H32B 109.5 . . ?
H32A C32S H32C 109.5 . . ?
H32B C32S H32C 109.5 . . ?
N2S C21S C22S 178.2(16) . . ?
C4A C5A H5A 118.0 . . ?
N1A C5A C4A 124.0(8) . . ?
N1A C5A H5A 118.0 . . ?
N1B C5B C4B 122.7(7) . . ?
N1B C5B H5B 118.7 . . ?
C4B C5B H5B 118.7 . . ?
C4H C5H H5H 117.8 . . ?
N1H C5H C4H 124.4(8) . . ?
N1H C5H H5H 117.8 . . ?
C4G C3G C2G 117.3(8) . . ?
C4G C3G H3G 121.3 . . ?
C2G C3G H3G 121.3 . . ?
H52A C52S H52B 109.5 . . ?
H52A C52S H52C 109.5 . . ?
H52B C52S H52C 109.5 . . ?
C51S C52S H52A 109.5 . . ?
C51S C52S H52B 109.5 . . ?
C51S C52S H52C 109.5 . . ?
N1S C11S C12S 179.4(16) . . ?
N5S C51S C52S 179(2) . . ?
C4J C3J H3J 121.2 . . ?
C2J C3J C4J 117.6(9) . . ?
C2J C3J H3J 121.2 . . ?
N4S C41S C42S 160(2) . . ?
C41S C42S H42A 109.5 . . ?
C41S C42S H42B 109.5 . . ?
C41S C42S H42C 109.5 . . ?
H42A C42S H42B 109.5 . . ?
H42A C42S H42C 109.5 . . ?
H42B C42S H42C 109.5 . . ?
C61S C62S H62A 109.5 . . ?
C61S C62S H62B 109.5 . . ?
C61S C62S H62C 109.5 . . ?
H62A C62S H62B 109.5 . . ?
H62A C62S H62C 109.5 . . ?
H62B C62S H62C 109.5 . . ?
N31 O32' Eu1 95.4(9) . . ?
N31 O31' Eu1 97.9(8) . . ?
N61 O61 Eu2 97.0(6) . . ?
N61 O62 Eu2 96.6(6) . . ?
N71 O72' Eu2 98.3(9) . . ?
N71 O71' Eu2 95.5(7) . . ?
O82 N81' Eu2 54(2) . . ?
O81 N81' Eu2 52(2) . . ?
O81 N81' O82 104(4) . . ?
O83' N81' Eu2 172(5) . . ?
O83' N81' O82 132(7) . . ?
O83' N81' O81 124(7) . . ?

loop_
_geom_bond_atom_site_label_1
_geom_bond_atom_site_label_2
_geom_bond_distance
_geom_bond_site_symmetry_2
_geom_bond_publ_flag
Eu2 O3 2.351(4) . ?
Eu2 O82 2.495(5) . ?
Eu2 O4 2.361(4) . ?
Eu2 O81 2.474(5) . ?
Eu2 O52 2.539(6) . ?
Eu2 O71 2.549(11) . ?
Eu2 O62' 2.514(13) . ?
Eu2 O72 2.546(13) . ?
Eu2 O61' 2.525(12) . ?
Eu2 O51 2.488(7) . ?
Eu2 O61 2.488(10) . ?
Eu2 O62 2.533(10) . ?
Eu2 O72' 2.549(14) . ?
Eu2 O71' 2.527(12) . ?
Eu1 O1 2.363(4) . ?
Eu1 O42 2.516(6) . ?
Eu1 O2 2.354(4) . ?
Eu1 O11 2.450(5) . ?
Eu1 O12 2.504(5) . ?
Eu1 O21 2.516(7) . ?
Eu1 O32 2.492(9) . ?
Eu1 O31 2.507(9) . ?
Eu1 O22 2.510(6) . ?
Eu1 O41 2.557(7) . ?
Eu1 O32' 2.520(16) . ?
Eu1 O31' 2.505(15) . ?
Ag2 N1D 2.503(7) . ?
Ag2 N1D 2.503(7) 4_566 ?
Ag2 N1F 2.647(8) . ?
Ag2 N1F 2.647(8) 4_566 ?
Ag2 N1E 2.412(6) . ?
Ag2 N1E 2.413(6) 4_566 ?
Ag3 N1O 2.445(7) 7_556 ?
Ag3 N1I 2.473(7) . ?
Ag3 N1J 2.529(7) 7_556 ?
Ag3 N1G 2.525(6) . ?
Ag3 N1K 2.518(7) 7_556 ?
Ag3 N1H 2.455(7) . ?
Ag1 N1B 2.468(7) . ?
Ag1 N1B 2.468(7) 4_576 ?
Ag1 N1C 2.487(7) 4_576 ?
Ag1 N1C 2.487(7) . ?
Ag1 N1A 2.494(7) . ?
Ag1 N1A 2.494(7) 4_576 ?
P3 O3 1.491(4) . ?
P3 C1I 1.817(8) . ?
P3 C1G 1.808(7) . ?
P3 C1H 1.810(8) . ?
P1 O1 1.489(4) . ?
P1 C1B 1.811(8) . ?
P1 C1A 1.805(8) . ?
P1 C1C 1.818(7) . ?
P4 O4 1.488(4) . ?
P4 C1O 1.819(8) . ?
P4 C1K 1.805(8) . ?
P4 C1J 1.820(7) . ?
P2 O2 1.490(4) . ?
P2 C1D 1.818(8) . ?
P2 C1E 1.801(8) . ?
P2 C1F 1.810(7) . ?
N1O Ag3 2.445(7) 7_546 ?
N1O C1O 1.346(9) . ?
N1O C5O 1.337(11) . ?
O42 N41 1.257(10) . ?
N1B C1B 1.345(10) . ?
N1B C5B 1.329(11) . ?
N1I C1I 1.325(10) . ?
N1I C5I 1.360(11) . ?
O82 N81 1.257(12) . ?
O82 N81' 1.51(8) . ?
O11 N11 1.242(8) . ?
O53 N51 1.215(8) . ?
N1D C1D 1.354(10) . ?
N1D C5D 1.341(11) . ?
O81 N81 1.307(13) . ?
O81 N81' 1.27(8) . ?
N31 O33 1.195(9) . ?
N31 O32 1.259(10) . ?
N31 O31 1.285(12) . ?
N31 O32' 1.303(17) . ?
N31 O31' 1.244(15) . ?
N61 O63 1.227(9) . ?
N61 O62' 1.266(14) . ?
N61 O61' 1.253(13) . ?
N61 O61 1.305(11) . ?
N61 O62 1.242(11) . ?
N51 O52 1.246(10) . ?
N51 O51 1.258(10) . ?
C4C H4C 0.9500 . ?
C4C C3C 1.370(12) . ?
C4C C5C 1.386(13) . ?
O23 N21 1.209(8) . ?
C1I C2I 1.381(11) . ?
O43 N41 1.223(8) . ?
O71 N71 1.229(14) . ?
O12 N11 1.284(8) . ?
C2I H2I 0.9500 . ?
C2I C3I 1.387(11) . ?
N11 O13 1.279(13) . ?
N11 O13' 1.27(2) . ?
O21 N21 1.248(9) . ?
C1O C2O 1.383(11) . ?
C3F H3F 0.9500 . ?
C3F C4F 1.379(13) . ?
C3F C2F 1.398(11) . ?
C4F H4F 0.9500 . ?
C4F C5F 1.399(13) . ?
O73 N71 1.217(9) . ?
N21 O22 1.245(9) . ?
O72 N71 1.286(15) . ?
C1B C2B 1.389(11) . ?
C2C H2C 0.9500 . ?
C2C C3C 1.392(12) . ?
C2C C1C 1.368(10) . ?
C1D C2D 1.388(11) . ?
N81 O83 1.223(11) . ?
C3I H3I 0.9500 . ?
C3I C4I 1.390(12) . ?
N1F C1F 1.335(9) . ?
N1F C5F 1.360(10) . ?
C3C H3C 0.9500 . ?
C5J H5J 0.9500 . ?
C5J N1J 1.339(10) . ?
C5J C4J 1.382(14) . ?
C4E H4E 0.9500 . ?
C4E C5E 1.397(11) . ?
C4E C3E 1.377(11) . ?
C2A H2A 0.9500 . ?
C2A C1A 1.378(11) . ?
C2A C3A 1.396(12) . ?
C2H H2H 0.9500 . ?
C2H C1H 1.378(11) . ?
C2H C3H 1.380(11) . ?
C2K H2K 0.9500 . ?
C2K C1K 1.382(10) . ?
C2K C3K 1.393(11) . ?
C3B H3B 0.9500 . ?
C3B C4B 1.373(11) . ?
C3B C2B 1.395(11) . ?
C4K H4K 0.9500 . ?
C4K C5K 1.385(11) . ?
C4K C3K 1.391(11) . ?
C4A H4A 0.9500 . ?
C4A C3A 1.365(13) . ?
C4A C5A 1.372(13) . ?
C1G N1G 1.344(8) . ?
C1G C2G 1.358(10) . ?
N71 O72' 1.208(16) . ?
N71 O71' 1.345(18) . ?
C31S N3S 1.120(17) . ?
C31S C32S 1.422(17) . ?
N1J Ag3 2.529(7) 7_546 ?
N1J C1J 1.350(9) . ?
C1E C2E 1.383(11) . ?
C1E N1E 1.363(9) . ?
C61S N6S 1.156(13) . ?
C61S C62S 1.428(15) . ?
C5I H5I 0.9500 . ?
C5I C4I 1.372(12) . ?
C2D H2D 0.9500 . ?
C2D C3D 1.386(12) . ?
C1H N1H 1.355(9) . ?
C4G H4G 0.9500 . ?
C4G C5G 1.362(13) . ?
C4G C3G 1.357(13) . ?
C5K H5K 0.9500 . ?
C5K N1K 1.318(10) . ?
C2F H2F 0.9500 . ?
C2F C1F 1.366(11) . ?
N1C C5C 1.326(11) . ?
N1C C1C 1.346(9) . ?
N1G C5G 1.339(9) . ?
C2O H2O 0.9500 . ?
C2O C3O 1.387(11) . ?
C2E H2E 0.9500 . ?
C2E C3E 1.382(11) . ?
N41 O41 1.248(10) . ?
N1K Ag3 2.518(7) 7_546 ?
N1K C1K 1.353(9) . ?
C4H H4H 0.9500 . ?
C4H C3H 1.371(12) . ?
C4H C5H 1.389(12) . ?
N1H C5H 1.324(10) . ?
C3K H3K 0.9500 . ?
C3O H3O 0.9500 . ?
C3O C4O 1.375(12) . ?
C5G H5G 0.9500 . ?
C3D H3D 0.9500 . ?
C3D C4D 1.384(12) . ?
C5O H5O 0.9500 . ?
C5O C4O 1.382(12) . ?
C4B H4B 0.9500 . ?
C4B C5B 1.388(12) . ?
C4J H4J 0.9500 . ?
C4J C3J 1.378(14) . ?
C1A N1A 1.350(9) . ?
C2B H2B 0.9500 . ?
C4I H4I 0.9500 . ?
C5D H5D 0.9500 . ?
C5D C4D 1.389(12) . ?
C22S H22A 0.9800 . ?
C22S H22B 0.9800 . ?
C22S H22C 0.9800 . ?
C22S C21S 1.397(19) . ?
N1A C5A 1.325(11) . ?
C5F H5F 0.9500 . ?
C12S H12A 0.9800 . ?
C12S H12B 0.9800 . ?
C12S H12C 0.9800 . ?
C12S C11S 1.416(16) . ?
N1E C5E 1.325(10) . ?
C4D H4D 0.9500 . ?
C5C H5C 0.9500 . ?
C5E H5E 0.9500 . ?
C1J C2J 1.383(10) . ?
C3A H3A 0.9500 . ?
C2J H2J 0.9500 . ?
C2J C3J 1.376(11) . ?
N5S C51S 1.100(15) . ?
C3E H3E 0.9500 . ?
C2G H2G 0.9500 . ?
C2G C3G 1.405(12) . ?
C3H H3H 0.9500 . ?
C4O H4O 0.9500 . ?
N1S C11S 1.138(16) . ?
C32S H32A 0.9800 . ?
C32S H32B 0.9800 . ?
C32S H32C 0.9800 . ?
C21S N2S 1.09(2) . ?
C5A H5A 0.9500 . ?
N4S C41S 1.200(11) . ?
C5B H5B 0.9500 . ?
C5H H5H 0.9500 . ?
C3G H3G 0.9500 . ?
C52S H52A 0.9800 . ?
C52S H52B 0.9800 . ?
C52S H52C 0.9800 . ?
C52S C51S 1.443(14) . ?
C3J H3J 0.9500 . ?
C41S C42S 1.377(10) . ?
C42S H42A 0.9800 . ?
C42S H42B 0.9800 . ?
C42S H42C 0.9800 . ?
C62S H62A 0.9800 . ?
C62S H62B 0.9800 . ?
C62S H62C 0.9800 . ?
O83' N81' 1.14(8) . ?

loop_
_geom_torsion_atom_site_label_1
_geom_torsion_atom_site_label_2
_geom_torsion_atom_site_label_3
_geom_torsion_atom_site_label_4
_geom_torsion
_geom_torsion_site_symmetry_1
_geom_torsion_site_symmetry_2
_geom_torsion_site_symmetry_3
_geom_torsion_site_symmetry_4
_geom_torsion_publ_flag
Eu2 O82 N81 O81 17.3(9) . . . . ?
Eu2 O82 N81 O83 -166.8(9) . . . . ?
Eu2 O82 N81' O81 -14(2) . . . . ?
Eu2 O82 N81' O83' 173(4) . . . . ?
Eu2 O81 N81 O82 -17.5(9) . . . . ?
Eu2 O81 N81 O83 166.6(8) . . . . ?
Eu2 O81 N81' O82 15(3) . . . . ?
Eu2 O81 N81' O83' -172(3) . . . . ?
Eu2 O71 N71 O73 178.6(8) . . . . ?
Eu2 O71 N71 O72 4.0(13) . . . . ?
Eu2 O72 N71 O71 -4.0(13) . . . . ?
Eu2 O72 N71 O73 -178.6(7) . . . . ?
Eu1 O42 N41 O43 175.6(7) . . . . ?
Eu1 O42 N41 O41 -4.5(7) . . . . ?
Eu1 O11 N11 O12 3.1(9) . . . . ?
Eu1 O11 N11 O13 168.4(12) . . . . ?
Eu1 O11 N11 O13' -151.2(19) . . . . ?
Eu1 O12 N11 O11 -3.0(9) . . . . ?
Eu1 O12 N11 O13 -166.3(14) . . . . ?
Eu1 O12 N11 O13' 155.6(14) . . . . ?
Eu1 O21 N21 O23 -177.0(6) . . . . ?
Eu1 O21 N21 O22 1.3(8) . . . . ?
Ag2 N1D C1D P2 17.4(8) . . . . ?
Ag2 N1D C1D C2D -164.3(6) . . . . ?
Ag2 N1D C5D C4D 164.7(7) . . . . ?
Ag2 N1F C1F P2 43.3(7) . . . . ?
Ag2 N1F C1F C2F -135.2(7) . . . . ?
Ag2 N1F C5F C4F 134.1(9) . . . . ?
Ag2 N1E C5E C4E 177.7(7) . . . . ?
Ag3 N1O C1O P4 -3.1(9) 7_546 . . . ?
Ag3 N1O C1O C2O -179.4(6) 7_546 . . . ?
Ag3 N1O C5O C4O 179.5(7) 7_546 . . . ?
Ag3 N1I C1I P3 7.3(9) . . . . ?
Ag3 N1I C1I C2I -174.0(6) . . . . ?
Ag3 N1I C5I C4I 174.5(7) . . . . ?
Ag3 N1J C1J P4 -33.9(9) 7_546 . . . ?
Ag3 N1J C1J C2J 144.0(7) 7_546 . . . ?
Ag3 N1G C5G C4G 147.2(8) . . . . ?
Ag3 N1K C1K P4 -6.9(9) 7_546 . . . ?
Ag3 N1K C1K C2K 171.2(6) 7_546 . . . ?
Ag3 N1H C5H C4H -174.5(7) . . . . ?
Ag1 N1B C1B P1 -5.4(9) . . . . ?
Ag1 N1B C1B C2B 179.9(6) . . . . ?
Ag1 N1B C5B C4B -179.6(7) . . . . ?
Ag1 N1C C5C C4C -146.5(9) . . . . ?
Ag1 N1C C1C P1 -32.7(9) . . . . ?
Ag1 N1C C1C C2C 145.4(7) . . . . ?
Ag1 N1A C5A C4A -168.3(8) . . . . ?
P3 C1I C2I C3I 179.3(6) . . . . ?
P3 C1G N1G Ag3 28.1(9) . . . . ?
P3 C1G N1G C5G 176.7(7) . . . . ?
P3 C1G C2G C3G -174.5(7) . . . . ?
P3 C1H N1H Ag3 -1.9(9) . . . . ?
P3 C1H N1H C5H -177.4(7) . . . . ?
P1 C1B C2B C3B -175.6(6) . . . . ?
P1 C1A N1A Ag1 -13.4(9) . . . . ?
P1 C1A N1A C5A 179.2(7) . . . . ?
P4 C1O C2O C3O -177.4(7) . . . . ?
P4 C1J C2J C3J 179.1(7) . . . . ?
P2 C1D C2D C3D 179.0(6) . . . . ?
P2 C1E C2E C3E 174.6(6) . . . . ?
P2 C1E N1E Ag2 7.4(8) . . . . ?
P2 C1E N1E C5E -176.5(6) . . . . ?
N1O C1O C2O C3O -1.2(14) . . . . ?
N1O C5O C4O C3O 0.9(16) . . . . ?
O1 P1 C1B N1B -178.2(6) . . . . ?
O1 P1 C1B C2B -3.2(8) . . . . ?
O1 P1 C1A C2A 10.1(8) . . . . ?
O1 P1 C1A N1A -170.5(6) . . . . ?
O1 P1 C1C C2C 23.2(8) . . . . ?
O1 P1 C1C N1C -158.7(7) . . . . ?
O3 P3 C1I N1I 176.2(6) . . . . ?
O3 P3 C1I C2I -2.5(8) . . . . ?
O3 P3 C1G N1G 160.0(6) . . . . ?
O3 P3 C1G C2G -25.5(7) . . . . ?
O3 P3 C1H C2H 5.0(8) . . . . ?
O3 P3 C1H N1H -177.5(6) . . . . ?
O42 N41 O41 Eu1 4.4(7) . . . . ?
N1B C1B C2B C3B -0.8(13) . . . . ?
O2 P2 C1D N1D 168.8(6) . . . . ?
O2 P2 C1D C2D -9.6(7) . . . . ?
O2 P2 C1E C2E 0.8(8) . . . . ?
O2 P2 C1E N1E 177.2(6) . . . . ?
O2 P2 C1F N1F 147.6(6) . . . . ?
O2 P2 C1F C2F -33.8(7) . . . . ?
N1I C1I C2I C3I 0.7(13) . . . . ?
N1I C5I C4I C3I -0.2(15) . . . . ?
O4 P4 C1O N1O 178.9(6) . . . . ?
O4 P4 C1O C2O -4.6(8) . . . . ?
O4 P4 C1K C2K 7.3(7) . . . . ?
O4 P4 C1K N1K -174.5(6) . . . . ?
O4 P4 C1J N1J -155.2(7) . . . . ?
O4 P4 C1J C2J 26.7(8) . . . . ?
O53 N51 O52 Eu2 177.8(7) . . . . ?
O53 N51 O51 Eu2 -177.7(7) . . . . ?
N1D C1D C2D C3D 0.8(13) . . . . ?
N1D C5D C4D C3D -0.8(14) . . . . ?
O33 N31 O32 Eu1 -179.8(6) . . . . ?
O33 N31 O31 Eu1 179.8(6) . . . . ?
O33 N31 O32' Eu1 -179.1(6) . . . . ?
O33 N31 O31' Eu1 179.0(6) . . . . ?
O23 N21 O22 Eu1 177.0(6) . . . . ?
C1I P3 C1G N1G -78.3(7) . . . . ?
C1I P3 C1G C2G 96.1(7) . . . . ?
C1I P3 C1H C2H -116.1(7) . . . . ?
C1I P3 C1H N1H 61.4(7) . . . . ?
C1I N1I C5I C4I 2.7(14) . . . . ?
C1I C2I C3I C4I 2.0(12) . . . . ?
O43 N41 O41 Eu1 -175.7(7) . . . . ?
O52 N51 O51 Eu2 3.3(8) . . . . ?
C2I C3I C4I C5I -2.2(14) . . . . ?
O21 N21 O22 Eu1 -1.3(8) . . . . ?
O63 N61 O62' Eu2 179.7(7) . . . . ?
O63 N61 O61' Eu2 179.9(6) . . . . ?
O63 N61 O61 Eu2 -177.7(6) . . . . ?
O63 N61 O62 Eu2 177.8(7) . . . . ?
C1O P4 C1K C2K -113.5(7) . . . . ?
C1O P4 C1K N1K 64.7(6) . . . . ?
C1O P4 C1J N1J -32.8(8) . . . . ?
C1O P4 C1J C2J 149.1(6) . . . . ?
C1O N1O C5O C4O -1.8(14) . . . . ?
C1O C2O C3O C4O 0.2(14) . . . . ?
C3F C4F C5F N1F -2.9(16) . . . . ?
C3F C2F C1F P2 -179.1(7) . . . . ?
C3F C2F C1F N1F -0.6(13) . . . . ?
C4F C3F C2F C1F -1.6(14) . . . . ?
O62' N61 O61' Eu2 -7.1(13) . . . . ?
O73 N71 O72' Eu2 -179.0(7) . . . . ?
O73 N71 O71' Eu2 179.0(7) . . . . ?
C1B P1 C1A C2A -111.3(7) . . . . ?
C1B P1 C1A N1A 68.0(7) . . . . ?
C1B P1 C1C C2C 147.7(6) . . . . ?
C1B P1 C1C N1C -34.2(8) . . . . ?
C1B N1B C5B C4B 0.2(14) . . . . ?
C1D P2 C1E C2E -119.8(7) . . . . ?
C1D P2 C1E N1E 56.6(6) . . . . ?
C1D P2 C1F N1F -91.9(7) . . . . ?
C1D P2 C1F C2F 86.7(6) . . . . ?
C1D N1D C5D C4D 1.7(13) . . . . ?
C1D C2D C3D C4D 0.2(13) . . . . ?
C3C C4C C5C N1C 0.3(17) . . . . ?
C3C C2C C1C P1 176.9(6) . . . . ?
C3C C2C C1C N1C -1.1(13) . . . . ?
C5J N1J C1J P4 -177.8(8) . . . . ?
C5J N1J C1J C2J 0.2(14) . . . . ?
C5J C4J C3J C2J -6.2(18) . . . . ?
C2A C1A N1A Ag1 166.0(6) . . . . ?
C2A C1A N1A C5A -1.4(12) . . . . ?
C2H C1H N1H Ag3 175.4(6) . . . . ?
C2H C1H N1H C5H 0.0(13) . . . . ?
C3B C4B C5B N1B 0.3(15) . . . . ?
O61' N61 O62' Eu2 7.1(13) . . . . ?
C4K C5K N1K Ag3 -171.7(6) . . . 7_546 ?
C4K C5K N1K C1K 0.3(13) . . . . ?
C1G P3 C1I N1I 55.3(7) . . . . ?
C1G P3 C1I C2I -123.5(6) . . . . ?
C1G P3 C1H C2H 128.6(6) . . . . ?
C1G P3 C1H N1H -53.9(7) . . . . ?
C1G N1G C5G C4G -2.3(16) . . . . ?
C1G C2G C3G C4G -2.0(13) . . . . ?
N1J C5J C4J C3J 8(2) . . . . ?
N1J C1J C2J C3J 1.1(14) . . . . ?
C1E P2 C1D N1D -71.1(6) . . . . ?
C1E P2 C1D C2D 110.5(7) . . . . ?
C1E P2 C1F N1F 23.3(7) . . . . ?
C1E P2 C1F C2F -158.1(6) . . . . ?
C1E C2E C3E C4E 2.2(13) . . . . ?
C1E N1E C5E C4E 1.4(13) . . . . ?
O32 N31 O31 Eu1 -3.7(9) . . . . ?
C5I N1I C1I P3 178.3(7) . . . . ?
C5I N1I C1I C2I -3.0(13) . . . . ?
C2D C3D C4D C5D -0.2(14) . . . . ?
C1H P3 C1I N1I -64.0(7) . . . . ?
C1H P3 C1I C2I 117.2(7) . . . . ?
C1H P3 C1G N1G 37.0(7) . . . . ?
C1H P3 C1G C2G -148.6(6) . . . . ?
C1H C2H C3H C4H 2.3(13) . . . . ?
C1H N1H C5H C4H 1.2(14) . . . . ?
C5K C4K C3K C2K 1.9(12) . . . . ?
C5K N1K C1K P4 -178.6(6) . . . . ?
C5K N1K C1K C2K -0.5(12) . . . . ?
C2F C3F C4F C5F 3.3(15) . . . . ?
N1G C1G C2G C3G -0.4(13) . . . . ?
C2O C3O C4O C5O 0.0(15) . . . . ?
C2E C1E N1E Ag2 -176.3(6) . . . . ?
C2E C1E N1E C5E -0.2(12) . . . . ?
O31 N31 O32 Eu1 3.7(9) . . . . ?
C1K P4 C1O N1O -60.1(7) . . . . ?
C1K P4 C1O C2O 116.4(7) . . . . ?
C1K P4 C1J N1J 84.2(8) . . . . ?
C1K P4 C1J C2J -93.9(7) . . . . ?
C1K C2K C3K C4K -2.1(12) . . . . ?
C3K C2K C1K P4 179.5(6) . . . . ?
C3K C2K C1K N1K 1.4(12) . . . . ?
C3K C4K C5K N1K -1.0(13) . . . . ?
C5G C4G C3G C2G 2.3(14) . . . . ?
C5O N1O C1O P4 178.2(7) . . . . ?
C5O N1O C1O C2O 1.9(13) . . . . ?
C4B C3B C2B C1B 1.3(12) . . . . ?
C4J C5J N1J Ag3 -147.3(10) . . . 7_546 ?
C4J C5J N1J C1J -4.6(17) . . . . ?
C1A P1 C1B N1B -57.1(7) . . . . ?
C1A P1 C1B C2B 117.9(7) . . . . ?
C1A P1 C1C C2C -96.3(7) . . . . ?
C1A P1 C1C N1C 81.8(7) . . . . ?
C1A C2A C3A C4A -0.1(14) . . . . ?
C1A N1A C5A C4A -0.4(14) . . . . ?
C2B C3B C4B C5B -1.0(13) . . . . ?
C5D N1D C1D P2 -180.0(6) . . . . ?
C5D N1D C1D C2D -1.7(12) . . . . ?
C1F P2 C1D N1D 48.7(7) . . . . ?
C1F P2 C1D C2D -129.7(6) . . . . ?
C1F P2 C1E C2E 125.1(6) . . . . ?
C1F P2 C1E N1E -58.5(7) . . . . ?
C1F N1F C5F C4F 0.6(15) . . . . ?
C5F N1F C1F P2 179.6(7) . . . . ?
C5F N1F C1F C2F 1.1(13) . . . . ?
N1E C1E C2E C3E -1.6(13) . . . . ?
C5C C4C C3C C2C 0.5(14) . . . . ?
C5C N1C C1C P1 -176.2(8) . . . . ?
C5C N1C C1C C2C 1.8(14) . . . . ?
C5E C4E C3E C2E -1.2(13) . . . . ?
C1J P4 C1O N1O 57.2(7) . . . . ?
C1J P4 C1O C2O -126.4(7) . . . . ?
C1J P4 C1K C2K 127.0(6) . . . . ?
C1J P4 C1K N1K -54.8(7) . . . . ?
C1J C2J C3J C4J 1.9(15) . . . . ?
C3A C2A C1A P1 -179.0(7) . . . . ?
C3A C2A C1A N1A 1.6(13) . . . . ?
C3A C4A C5A N1A 1.9(16) . . . . ?
C1C P1 C1B N1B 57.6(7) . . . . ?
C1C P1 C1B C2B -127.4(7) . . . . ?
C1C P1 C1A C2A 129.4(7) . . . . ?
C1C P1 C1A N1A -51.2(7) . . . . ?
C1C C2C C3C C4C -0.1(13) . . . . ?
C1C N1C C5C C4C -1.4(17) . . . . ?
C3E C4E C5E N1E -0.7(14) . . . . ?
C2G C1G N1G Ag3 -146.1(6) . . . . ?
C2G C1G N1G C5G 2.5(13) . . . . ?
C3H C2H C1H P3 175.6(7) . . . . ?
C3H C2H C1H N1H -1.7(13) . . . . ?
C3H C4H C5H N1H -0.5(15) . . . . ?
O51 N51 O52 Eu2 -3.2(8) . . . . ?
C5A C4A C3A C2A -1.6(15) . . . . ?
C5B N1B C1B P1 174.8(7) . . . . ?
C5B N1B C1B C2B 0.1(13) . . . . ?
C5H C4H C3H C2H -1.3(14) . . . . ?
C3G C4G C5G N1G -0.1(17) . . . . ?
O32' N31 O31' Eu1 3.7(14) . . . . ?
O31' N31 O32' Eu1 -3.7(14) . . . . ?
O61 N61 O62 Eu2 -5.2(11) . . . . ?
O62 N61 O61 Eu2 5.3(11) . . . . ?
O72' N71 O71' Eu2 -2.8(12) . . . . ?
O71' N71 O72' Eu2 2.8(12) . . . . ?

loop_
_twin_individual_id
_twin_individual_mass_fraction_refined
1 0.793(12)
2 0.207(12)
